data_1547065
loop_
_publ_author_name
'Kurata, Ryohei'
'Sakamaki, Daisuke'
'Uebe, Masashi'
'Kinoshita, Mariko'
'Iwanaga, Tetsuo'
'Matsumoto, Takashi'
'Ito, Akihiro'

_publ_section_title
;
 Isolable Triradical Trication of Hexaaza[16]paracyclophane with Embedded
 9,10-Anthrylenes: A Frustrated Three-Spin System.
;
_journal_issue 16
_journal_name_full 'Organic letters'
_journal_page_first 4371
_journal_page_last 4374
_journal_paper_doi 10.1021/acs.orglett.7b02088
_journal_volume 19
_journal_year 2017
_chemical_formula_moiety 'C132 H138 N6 O6'
_chemical_formula_sum 'C132 H138 N6 O6'
_chemical_formula_weight 1904.58
_space_group_crystal_system triclinic
_space_group_IT_number 2
_space_group_name_Hall '-P 1'
_space_group_name_H-M_alt 'P -1'
_symmetry_space_group_name_Hall '-P 1'
_symmetry_space_group_name_H-M 'P -1'
_atom_sites_solution_hydrogens geom
_atom_sites_solution_primary direct
_atom_sites_solution_secondary difmap
_cell_angle_alpha 74.897(11)
_cell_angle_beta 85.716(14)
_cell_angle_gamma 85.813(13)
_cell_formula_units_Z 2
_cell_length_a 12.217(4)
_cell_length_b 20.357(5)
_cell_length_c 22.761(6)
_cell_measurement_reflns_used 9110
_cell_measurement_temperature 123
_cell_measurement_theta_max 27.44
_cell_measurement_theta_min 3.01
_cell_volume 5441(3)
_computing_cell_refinement CrystalClear
_computing_data_collection 'CrystalClear (Rigaku, ????)'
_computing_data_reduction CrystalClear
_computing_molecular_graphics 'CrystalStructure 4.2'
_computing_publication_material 'CrystalStructure 4.2 (Rigaku, 2015)'
_computing_structure_refinement 'SHELXL Version 2014/7 (Sheldrick, 2008)'
_computing_structure_solution 'SHELXT Version 2014/4 (Sheldrick, 2014)'
_diffrn_ambient_temperature 123
_diffrn_detector_area_resol_mean 7.111
_diffrn_measured_fraction_theta_full 0.996
_diffrn_measured_fraction_theta_max 0.996
_diffrn_measurement_device_type 'Rigaku Saturn724'
_diffrn_measurement_method \w
_diffrn_radiation_type 'Mo K\a'
_diffrn_radiation_wavelength 0.71075
_diffrn_reflns_av_R_equivalents 0.1099
_diffrn_reflns_Laue_measured_fraction_full 0.996
_diffrn_reflns_Laue_measured_fraction_max 0.996
_diffrn_reflns_limit_h_max 14
_diffrn_reflns_limit_h_min -14
_diffrn_reflns_limit_k_max 24
_diffrn_reflns_limit_k_min -24
_diffrn_reflns_limit_l_max 27
_diffrn_reflns_limit_l_min -27
_diffrn_reflns_number 56288
_diffrn_reflns_point_group_measured_fraction_full 0.996
_diffrn_reflns_point_group_measured_fraction_max 0.996
_diffrn_reflns_theta_full 25.242
_diffrn_reflns_theta_max 25.500
_diffrn_reflns_theta_min 3.055
_diffrn_standards_number 0
_exptl_absorpt_coefficient_mu 0.070
_exptl_absorpt_correction_T_max 0.996
_exptl_absorpt_correction_T_min 0.911
_exptl_absorpt_correction_type multi-scan
_exptl_absorpt_process_details 'REQAB (Rigaku, 1998)'
_exptl_crystal_colour red
_exptl_crystal_density_diffrn 1.162
_exptl_crystal_density_method 'not measured'
_exptl_crystal_description prism
_exptl_crystal_F_000 2040.00
_exptl_crystal_size_max 0.180
_exptl_crystal_size_mid 0.060
_exptl_crystal_size_min 0.050
_refine_diff_density_max 0.62
_refine_diff_density_min -0.34
_refine_ls_extinction_method none
_refine_ls_goodness_of_fit_ref 1.044
_refine_ls_hydrogen_treatment constr
_refine_ls_number_parameters 1468
_refine_ls_number_reflns 20184
_refine_ls_number_restraints 505
_refine_ls_R_factor_all 0.1942
_refine_ls_R_factor_gt 0.1084
_refine_ls_shift/su_max 0.000
_refine_ls_structure_factor_coef Fsqd
_refine_ls_weighting_details 'w = 1/[\s^2^(Fo^2^)+(0.1108P)^2^+4.9978P] where P=(Fo^2^+2Fc^2^)/3'
_refine_ls_weighting_scheme calc
_refine_ls_wR_factor_gt 0.2325
_refine_ls_wR_factor_ref 0.2925
_reflns_Friedel_coverage 0.000
_reflns_number_gt 10063
_reflns_number_total 20184
_reflns_threshold_expression F^2^>2.0\s(F^2^)
_cod_data_source_file ol7b02088_si_001.cif
_cod_data_source_block 2a
_cod_original_cell_volume 5442(3)
_cod_database_code 1547065

loop_
_space_group_symop_id
_space_group_symop_operation_xyz
1 +X,+Y,+Z
2 -X,-Y,-Z

loop_
_atom_site_label
_atom_site_type_symbol
_atom_site_fract_x
_atom_site_fract_y
_atom_site_fract_z
_atom_site_U_iso_or_equiv
_atom_site_adp_type
_atom_site_occupancy
_atom_site_site_symmetry_order
_atom_site_calc_flag
_atom_site_refinement_flags_posn
_atom_site_refinement_flags_adp
_atom_site_refinement_flags_occupancy
_atom_site_disorder_assembly
_atom_site_disorder_group
O1 O 0.2539(3) 1.25714(17) 0.82284(16) 0.0472(9) Uani 1 1 d . . . . .
O2 O -0.3293(3) 1.08864(17) 0.56525(18) 0.0495(10) Uani 1 1 d . . . . .
O3 O -0.2983(3) 0.5315(2) 0.5502(2) 0.0849(16) Uani 1 1 d . . . . .
O4 O 0.5286(4) 0.2219(2) 0.64738(19) 0.0698(12) Uani 1 1 d . . . . .
O5 O 1.0591(3) 0.36560(17) 0.95881(16) 0.0461(9) Uani 1 1 d . . . . .
O6 O 0.9798(3) 0.8716(2) 1.04555(18) 0.0574(11) Uani 1 1 d . . . . .
N1 N 0.3515(3) 1.00215(18) 0.77377(17) 0.0288(9) Uani 1 1 d . . . . .
N2 N 0.0388(3) 0.91528(17) 0.64009(17) 0.0297(9) Uani 1 1 d . . . . .
N3 N 0.0639(3) 0.64381(18) 0.61758(17) 0.0297(9) Uani 1 1 d . . . . .
N4 N 0.4312(3) 0.46859(18) 0.71011(16) 0.0285(9) Uani 1 1 d . . . . .
N5 N 0.6949(3) 0.53999(18) 0.87591(17) 0.0279(9) Uani 1 1 d . . . . .
N6 N 0.6664(3) 0.81119(18) 0.90194(17) 0.0316(9) Uani 1 1 d . . . . .
C1 C 0.2724(3) 0.9798(2) 0.7404(2) 0.0274(10) Uani 1 1 d . . . . .
C2 C 0.1696(3) 0.9601(2) 0.7685(2) 0.0285(10) Uani 1 1 d . . . . .
C3 C 0.1422(4) 0.9579(2) 0.8312(2) 0.0356(11) Uani 1 1 d . . . . .
H3 H 0.1942 0.9712 0.8544 0.043 Uiso 1 1 calc R U . . .
C4 C 0.0422(4) 0.9371(3) 0.8584(2) 0.0408(12) Uani 1 1 d . . . . .
H4 H 0.0259 0.9355 0.9002 0.049 Uiso 1 1 calc R U . . .
C5 C -0.0368(4) 0.9180(2) 0.8244(2) 0.0421(13) Uani 1 1 d . . . . .
H5 H -0.1062 0.9045 0.8436 0.050 Uiso 1 1 calc R U . . .
C6 C -0.0156(4) 0.9185(2) 0.7653(2) 0.0330(11) Uani 1 1 d . . . . .
H6 H -0.0699 0.9053 0.7436 0.040 Uiso 1 1 calc R U . . .
C7 C 0.0897(3) 0.9392(2) 0.7344(2) 0.0293(10) Uani 1 1 d . . . . .
C8 C 0.1173(3) 0.9374(2) 0.6741(2) 0.0291(10) Uani 1 1 d . . . . .
C9 C 0.2210(3) 0.9562(2) 0.6460(2) 0.0298(10) Uani 1 1 d . . . . .
C10 C 0.2496(4) 0.9566(3) 0.5840(2) 0.0412(13) Uani 1 1 d . . . . .
H10 H 0.1990 0.9417 0.5611 0.049 Uiso 1 1 calc R U . . .
C11 C 0.3486(4) 0.9780(3) 0.5572(2) 0.0503(15) Uani 1 1 d . . . . .
H11 H 0.3661 0.9784 0.5157 0.060 Uiso 1 1 calc R U . . .
C12 C 0.4258(4) 0.9997(3) 0.5907(2) 0.0489(14) Uani 1 1 d . . . . .
H12 H 0.4949 1.0141 0.5716 0.059 Uiso 1 1 calc R U . . .
C13 C 0.4023(4) 1.0002(2) 0.6495(2) 0.0372(12) Uani 1 1 d . . . . .
H13 H 0.4548 1.0152 0.6711 0.045 Uiso 1 1 calc R U . . .
C14 C 0.2987(3) 0.9784(2) 0.6796(2) 0.0291(10) Uani 1 1 d . . . . .
C15 C 0.3285(3) 1.0669(2) 0.7880(2) 0.0278(10) Uani 1 1 d . . . . .
C16 C 0.3619(4) 1.0785(2) 0.8410(2) 0.0324(11) Uani 1 1 d . . . . .
H16 H 0.4004 1.0431 0.8690 0.039 Uiso 1 1 calc R U . . .
C17 C 0.3397(4) 1.1411(2) 0.8536(2) 0.0335(11) Uani 1 1 d . . . . .
H17 H 0.3645 1.1487 0.8897 0.040 Uiso 1 1 calc R U . . .
C18 C 0.2815(4) 1.1929(2) 0.8138(2) 0.0356(11) Uani 1 1 d . . . . .
C19 C 0.2462(4) 1.1811(2) 0.7614(2) 0.0407(12) Uani 1 1 d . . . . .
H19 H 0.2057 1.2160 0.7340 0.049 Uiso 1 1 calc R U . . .
C20 C 0.2698(4) 1.1189(2) 0.7487(2) 0.0381(12) Uani 1 1 d . . . . .
H20 H 0.2454 1.1115 0.7124 0.046 Uiso 1 1 calc R U . . .
C21 C 0.2912(5) 1.2706(3) 0.8757(2) 0.0482(14) Uani 1 1 d . . . . .
H21A H 0.2706 1.3179 0.8759 0.058 Uiso 1 1 calc R U . . .
H21B H 0.3713 1.2631 0.8758 0.058 Uiso 1 1 calc R U . . .
H21C H 0.2575 1.2399 0.9120 0.058 Uiso 1 1 calc R U . . .
C22 C 0.4320(3) 0.9537(2) 0.8043(2) 0.0273(10) Uani 1 1 d . . . . .
C23 C 0.4094(4) 0.8857(2) 0.8275(2) 0.0319(11) Uani 1 1 d . . . . .
H23 H 0.3401 0.8708 0.8216 0.038 Uiso 1 1 calc R U . . .
C24 C 0.4869(3) 0.8392(2) 0.8592(2) 0.0326(11) Uani 1 1 d . . . . .
H24 H 0.4700 0.7929 0.8748 0.039 Uiso 1 1 calc R U . . .
C25 C 0.5897(3) 0.8599(2) 0.86843(19) 0.0269(10) Uani 1 1 d . . . . .
C26 C 0.6135(3) 0.9271(2) 0.8421(2) 0.0294(10) Uani 1 1 d . . . . .
H26 H 0.6842 0.9417 0.8458 0.035 Uiso 1 1 calc R U . . .
C27 C 0.5367(3) 0.9732(2) 0.8106(2) 0.0298(10) Uani 1 1 d . . . . .
H27 H 0.5552 1.0190 0.7930 0.036 Uiso 1 1 calc R U . . .
C28 C -0.0544(4) 0.9594(2) 0.6193(2) 0.0305(11) Uani 1 1 d . . . . .
C29 C -0.0408(4) 1.0274(3) 0.5926(2) 0.0454(14) Uani 1 1 d . . . . .
H29 H 0.0311 1.0438 0.5867 0.055 Uiso 1 1 calc R U . . .
C30 C -0.1302(4) 1.0731(3) 0.5739(3) 0.0489(14) Uani 1 1 d . . . . .
H30 H -0.1195 1.1200 0.5561 0.059 Uiso 1 1 calc R U . . .
C31 C -0.2347(4) 1.0488(2) 0.5817(2) 0.0373(12) Uani 1 1 d . . . . .
C32 C -0.2484(4) 0.9805(2) 0.6087(2) 0.0413(13) Uani 1 1 d . . . . .
H32 H -0.3200 0.9637 0.6146 0.050 Uiso 1 1 calc R U . . .
C33 C -0.1599(4) 0.9369(2) 0.6269(2) 0.0371(12) Uani 1 1 d . . . . .
H33 H -0.1710 0.8901 0.6452 0.045 Uiso 1 1 calc R U . . .
C34 C -0.3177(5) 1.1584(3) 0.5340(3) 0.0641(18) Uani 1 1 d . . . . .
H34A H -0.2712 1.1613 0.4965 0.077 Uiso 1 1 calc R U . . .
H34B H -0.2837 1.1815 0.5602 0.077 Uiso 1 1 calc R U . . .
H34C H -0.3903 1.1804 0.5237 0.077 Uiso 1 1 calc R U . . .
C35 C 0.0513(3) 0.8484(2) 0.63210(19) 0.0254(10) Uani 1 1 d . . . . .
C36 C 0.0030(4) 0.8318(2) 0.5843(2) 0.0334(11) Uani 1 1 d . . . . .
H36 H -0.0346 0.8665 0.5553 0.040 Uiso 1 1 calc R U . . .
C37 C 0.0090(4) 0.7652(2) 0.5787(2) 0.0331(11) Uani 1 1 d . . . . .
H37 H -0.0245 0.7552 0.5459 0.040 Uiso 1 1 calc R U . . .
C38 C 0.0636(3) 0.7127(2) 0.6205(2) 0.0267(10) Uani 1 1 d . . . . .
C39 C 0.1169(4) 0.7299(2) 0.6662(2) 0.0310(11) Uani 1 1 d . . . . .
H39 H 0.1577 0.6957 0.6941 0.037 Uiso 1 1 calc R U . . .
C40 C 0.1109(4) 0.7964(2) 0.6712(2) 0.0286(10) Uani 1 1 d . . . . .
H40 H 0.1487 0.8069 0.7023 0.034 Uiso 1 1 calc R U . . .
C41 C 0.1544(3) 0.5981(2) 0.6406(2) 0.0284(10) Uani 1 1 d . . . . .
C42 C 0.1401(3) 0.5440(2) 0.6934(2) 0.0288(10) Uani 1 1 d . . . . .
C43 C 0.0363(4) 0.5329(2) 0.7274(2) 0.0358(12) Uani 1 1 d . . . . .
H43 H -0.0249 0.5638 0.7151 0.043 Uiso 1 1 calc R U . . .
C44 C 0.0240(4) 0.4791(3) 0.7768(2) 0.0394(12) Uani 1 1 d . . . . .
H44 H -0.0456 0.4725 0.7984 0.047 Uiso 1 1 calc R U . . .
C45 C 0.1137(4) 0.4330(3) 0.7962(2) 0.0432(13) Uani 1 1 d . . . . .
H45 H 0.1034 0.3946 0.8299 0.052 Uiso 1 1 calc R U . . .
C46 C 0.2148(4) 0.4428(2) 0.7673(2) 0.0360(11) Uani 1 1 d . . . . .
H46 H 0.2747 0.4119 0.7819 0.043 Uiso 1 1 calc R U . . .
C47 C 0.2327(3) 0.4988(2) 0.7154(2) 0.0284(10) Uani 1 1 d . . . . .
C48 C 0.3374(3) 0.5113(2) 0.6857(2) 0.0287(10) Uani 1 1 d . . . . .
C49 C 0.3521(3) 0.5646(2) 0.6329(2) 0.0286(10) Uani 1 1 d . . . . .
C50 C 0.4572(4) 0.5751(2) 0.6002(2) 0.0338(11) Uani 1 1 d . . . . .
H50 H 0.5201 0.5480 0.6161 0.041 Uiso 1 1 calc R U . . .
C51 C 0.4670(4) 0.6229(3) 0.5471(2) 0.0391(12) Uani 1 1 d . . . . .
H51 H 0.5369 0.6287 0.5257 0.047 Uiso 1 1 calc R U . . .
C52 C 0.3750(4) 0.6650(2) 0.5222(2) 0.0413(13) Uani 1 1 d . . . . .
H52 H 0.3837 0.6983 0.4845 0.050 Uiso 1 1 calc R U . . .
C53 C 0.2748(4) 0.6576(2) 0.5523(2) 0.0354(11) Uani 1 1 d . . . . .
H53 H 0.2141 0.6864 0.5355 0.042 Uiso 1 1 calc R U . . .
C54 C 0.2586(4) 0.6075(2) 0.6087(2) 0.0306(11) Uani 1 1 d . . . . .
C55 C -0.0279(4) 0.6171(2) 0.5972(2) 0.0337(11) Uani 1 1 d . . . . .
C56 C -0.1360(4) 0.6393(2) 0.6087(2) 0.0356(12) Uani 1 1 d . . . . .
H56 H -0.1502 0.6757 0.6277 0.043 Uiso 1 1 calc R U . . .
C57 C -0.2232(4) 0.6089(3) 0.5925(3) 0.0453(14) Uani 1 1 d . . . . .
H57 H -0.2964 0.6244 0.6011 0.054 Uiso 1 1 calc R U . . .
C58 C -0.2048(4) 0.5568(3) 0.5643(3) 0.0553(16) Uani 1 1 d . . . . .
C59 C -0.0983(4) 0.5338(3) 0.5538(3) 0.0621(18) Uani 1 1 d . . . . .
H59 H -0.0844 0.4970 0.5353 0.074 Uiso 1 1 calc R U . . .
C60 C -0.0113(4) 0.5641(3) 0.5700(3) 0.0518(15) Uani 1 1 d . . . . .
H60 H 0.0618 0.5478 0.5621 0.062 Uiso 1 1 calc R U . . .
C61 C -0.2827(5) 0.4798(4) 0.5183(5) 0.117(4) Uani 1 1 d . . . . .
H61A H -0.2455 0.4393 0.5439 0.140 Uiso 1 1 calc R U . . .
H61B H -0.2376 0.4964 0.4806 0.140 Uiso 1 1 calc R U . . .
H61C H -0.3543 0.4680 0.5084 0.140 Uiso 1 1 calc R U . . .
C62 C 0.4532(4) 0.4046(2) 0.6955(2) 0.0308(11) Uani 1 1 d . . . . .
C63 C 0.4440(5) 0.3987(3) 0.6381(2) 0.0538(15) Uani 1 1 d . . . . .
H63 H 0.4211 0.4374 0.6072 0.065 Uiso 1 1 calc R U . . .
C64 C 0.4678(6) 0.3365(3) 0.6240(3) 0.0675(19) Uani 1 1 d . . . . .
H64 H 0.4590 0.3331 0.5838 0.081 Uiso 1 1 calc R U . . .
C65 C 0.5031(5) 0.2806(3) 0.6666(3) 0.0470(14) Uani 1 1 d . . . . .
C66 C 0.5101(4) 0.2850(3) 0.7257(3) 0.0453(13) Uani 1 1 d . . . . .
H66 H 0.5319 0.2459 0.7565 0.054 Uiso 1 1 calc R U . . .
C67 C 0.4848(4) 0.3468(2) 0.7398(2) 0.0392(12) Uani 1 1 d . . . . .
H67 H 0.4893 0.3497 0.7805 0.047 Uiso 1 1 calc R U . . .
C68 C 0.5582(5) 0.1612(3) 0.6919(3) 0.0704(19) Uani 1 1 d . . . . .
H68A H 0.4975 0.1499 0.7228 0.085 Uiso 1 1 calc R U . . .
H68B H 0.6239 0.1680 0.7113 0.085 Uiso 1 1 calc R U . . .
H68C H 0.5736 0.1238 0.6722 0.085 Uiso 1 1 calc R U . . .
C69 C 0.4981(4) 0.4898(2) 0.7490(2) 0.0294(10) Uani 1 1 d . . . . .
C70 C 0.6092(4) 0.4694(2) 0.7515(2) 0.0346(11) Uani 1 1 d . . . . .
H70 H 0.6410 0.4433 0.7249 0.042 Uiso 1 1 calc R U . . .
C71 C 0.6735(4) 0.4862(2) 0.7914(2) 0.0340(11) Uani 1 1 d . . . . .
H71 H 0.7489 0.4710 0.7924 0.041 Uiso 1 1 calc R U . . .
C72 C 0.6303(3) 0.5254(2) 0.83102(19) 0.0249(10) Uani 1 1 d . . . . .
C73 C 0.5219(3) 0.5496(2) 0.8254(2) 0.0317(11) Uani 1 1 d . . . . .
H73 H 0.4916 0.5789 0.8495 0.038 Uiso 1 1 calc R U . . .
C74 C 0.4564(4) 0.5319(2) 0.7852(2) 0.0336(11) Uani 1 1 d . . . . .
H74 H 0.3820 0.5490 0.7825 0.040 Uiso 1 1 calc R U . . .
C75 C 0.6860(3) 0.6085(2) 0.8823(2) 0.0261(10) Uani 1 1 d . . . . .
C76 C 0.6324(3) 0.6219(2) 0.9350(2) 0.0258(10) Uani 1 1 d . . . . .
C77 C 0.5889(3) 0.5697(2) 0.9842(2) 0.0290(10) Uani 1 1 d . . . . .
H77 H 0.5956 0.5237 0.9815 0.035 Uiso 1 1 calc R U . . .
C78 C 0.5382(4) 0.5844(2) 1.0346(2) 0.0329(11) Uani 1 1 d . . . . .
H78 H 0.5107 0.5486 1.0668 0.039 Uiso 1 1 calc R U . . .
C79 C 0.5254(4) 0.6525(2) 1.0400(2) 0.0338(11) Uani 1 1 d . . . . .
H79 H 0.4879 0.6622 1.0751 0.041 Uiso 1 1 calc R U . . .
C80 C 0.5672(4) 0.7039(2) 0.9944(2) 0.0322(11) Uani 1 1 d . . . . .
H80 H 0.5584 0.7494 0.9983 0.039 Uiso 1 1 calc R U . . .
C81 C 0.6238(3) 0.6909(2) 0.9410(2) 0.0238(10) Uani 1 1 d . . . . .
C82 C 0.6707(3) 0.7430(2) 0.8950(2) 0.0245(10) Uani 1 1 d . . . . .
C83 C 0.7287(3) 0.7285(2) 0.8438(2) 0.0261(10) Uani 1 1 d . . . . .
C84 C 0.7868(4) 0.7789(2) 0.7996(2) 0.0342(11) Uani 1 1 d . . . . .
H84 H 0.7800 0.8248 0.8024 0.041 Uiso 1 1 calc R U . . .
C85 C 0.8512(4) 0.7632(2) 0.7540(2) 0.0407(12) Uani 1 1 d . . . . .
H85 H 0.8914 0.7974 0.7261 0.049 Uiso 1 1 calc R U . . .
C86 C 0.8588(4) 0.6961(3) 0.7479(2) 0.0414(12) Uani 1 1 d . . . . .
H86 H 0.9050 0.6855 0.7158 0.050 Uiso 1 1 calc R U . . .
C87 C 0.8014(4) 0.6458(2) 0.7869(2) 0.0347(11) Uani 1 1 d . . . . .
H87 H 0.8053 0.6013 0.7807 0.042 Uiso 1 1 calc R U . . .
C88 C 0.7356(3) 0.6604(2) 0.8368(2) 0.0269(10) Uani 1 1 d . . . . .
C89 C 0.7876(3) 0.4967(2) 0.89894(19) 0.0250(10) Uani 1 1 d . . . . .
C90 C 0.7841(4) 0.4258(2) 0.9115(2) 0.0355(11) Uani 1 1 d . . . . .
H90 H 0.7182 0.4062 0.9068 0.043 Uiso 1 1 calc R U . . .
C91 C 0.8754(4) 0.3844(2) 0.9308(2) 0.0335(11) Uani 1 1 d . . . . .
H91 H 0.8730 0.3364 0.9374 0.040 Uiso 1 1 calc R U . . .
C92 C 0.9712(4) 0.4119(2) 0.9408(2) 0.0334(11) Uani 1 1 d . . . . .
C93 C 0.9740(4) 0.4810(2) 0.9311(2) 0.0336(11) Uani 1 1 d . . . . .
H93 H 1.0380 0.5003 0.9392 0.040 Uiso 1 1 calc R U . . .
C94 C 0.8825(4) 0.5234(2) 0.9093(2) 0.0300(10) Uani 1 1 d . . . . .
H94 H 0.8859 0.5714 0.9015 0.036 Uiso 1 1 calc R U . . .
C95 C 1.1620(4) 0.3940(3) 0.9621(2) 0.0490(15) Uani 1 1 d . . . . .
H95A H 1.1546 0.4198 0.9931 0.059 Uiso 1 1 calc R U . . .
H95B H 1.1828 0.4243 0.9224 0.059 Uiso 1 1 calc R U . . .
H95C H 1.2189 0.3571 0.9730 0.059 Uiso 1 1 calc R U . . .
C96 C 0.7438(3) 0.8280(2) 0.9391(2) 0.0274(10) Uani 1 1 d . . . . .
C97 C 0.8431(3) 0.7893(2) 0.9502(2) 0.0302(10) Uani 1 1 d . . . . .
H97 H 0.8589 0.7516 0.9330 0.036 Uiso 1 1 calc R U . . .
C98 C 0.9180(4) 0.8054(3) 0.9859(2) 0.0391(12) Uani 1 1 d . . . . .
H98 H 0.9850 0.7785 0.9928 0.047 Uiso 1 1 calc R U . . .
C99 C 0.8978(4) 0.8599(3) 1.0117(2) 0.0385(12) Uani 1 1 d . . . . .
C100 C 0.7993(4) 0.8976(2) 1.0018(2) 0.0364(12) Uani 1 1 d . . . . .
H100 H 0.7838 0.9350 1.0194 0.044 Uiso 1 1 calc R U . . .
C101 C 0.7222(4) 0.8814(2) 0.9664(2) 0.0334(11) Uani 1 1 d . . . . .
H101 H 0.6541 0.9072 0.9609 0.040 Uiso 1 1 calc R U . . .
C102 C 0.9550(5) 0.9214(3) 1.0795(3) 0.0665(18) Uani 1 1 d . . . . .
H10A H 0.8894 0.9092 1.1066 0.080 Uiso 1 1 calc R U . . .
H10B H 0.9414 0.9662 1.0513 0.080 Uiso 1 1 calc R U . . .
H10C H 1.0173 0.9228 1.1038 0.080 Uiso 1 1 calc R U . . .
C207 C 1.1528(5) 0.7392(3) 0.8556(3) 0.0694(18) Uani 1 1 d . . . . .
H20A H 1.0979 0.7761 0.8597 0.083 Uiso 1 1 calc R U . . .
H20B H 1.1994 0.7561 0.8179 0.083 Uiso 1 1 calc R U . . .
C208 C 1.0946(5) 0.6788(4) 0.8503(3) 0.079(2) Uani 1 1 d . . . . .
H20C H 1.0532 0.6915 0.8128 0.095 Uiso 1 1 calc R U . . .
H20D H 1.0411 0.6654 0.8856 0.095 Uiso 1 1 calc R U . . .
C209 C 1.1741(5) 0.6192(3) 0.8481(3) 0.0613(17) Uani 1 1 d . . . . .
H20E H 1.1327 0.5797 0.8466 0.074 Uiso 1 1 calc R U . . .
H20F H 1.2230 0.6311 0.8107 0.074 Uiso 1 1 calc R U . . .
C210 C 1.2424(5) 0.6001(3) 0.9031(3) 0.0517(14) Uani 1 1 d . . . . .
H21D H 1.1942 0.5844 0.9404 0.062 Uiso 1 1 calc R U . . .
H21E H 1.2960 0.5622 0.8998 0.062 Uiso 1 1 calc R U . . .
C211 C 1.3029(5) 0.6602(3) 0.9080(3) 0.0623(17) Uani 1 1 d . . . . .
H21F H 1.3564 0.6729 0.8727 0.075 Uiso 1 1 calc R U . . .
H21G H 1.3442 0.6473 0.9455 0.075 Uiso 1 1 calc R U . . .
C212 C 1.2240(5) 0.7214(3) 0.9099(3) 0.0602(16) Uani 1 1 d . . . . .
H21H H 1.1766 0.7109 0.9480 0.072 Uiso 1 1 calc R U . . .
H21I H 1.2666 0.7611 0.9096 0.072 Uiso 1 1 calc R U . . .
C201 C 0.7000(12) 1.0786(5) 0.9922(5) 0.081(4) Uani 0.673(11) 1 d D U P A 1
H20G H 0.7758 1.0662 0.9785 0.097 Uiso 0.673(11) 1 calc R U P A 1
H20H H 0.6798 1.0446 1.0305 0.097 Uiso 0.673(11) 1 calc R U P A 1
C202 C 0.6963(11) 1.1488(6) 1.0038(5) 0.076(4) Uani 0.673(11) 1 d D U P A 1
H20I H 0.6232 1.1586 1.0225 0.091 Uiso 0.673(11) 1 calc R U P A 1
H20J H 0.7523 1.1496 1.0329 0.091 Uiso 0.673(11) 1 calc R U P A 1
C203 C 0.7177(12) 1.2034(6) 0.9455(7) 0.072(4) Uani 0.673(11) 1 d D U P A 1
H20K H 0.7077 1.2485 0.9545 0.086 Uiso 0.673(11) 1 calc R U P A 1
H20L H 0.7952 1.1977 0.9307 0.086 Uiso 0.673(11) 1 calc R U P A 1
C204 C 0.6450(11) 1.2026(6) 0.8958(6) 0.077(4) Uani 0.673(11) 1 d D U P A 1
H20M H 0.6693 1.2359 0.8578 0.093 Uiso 0.673(11) 1 calc R U P A 1
H20N H 0.5685 1.2163 0.9071 0.093 Uiso 0.673(11) 1 calc R U P A 1
C205 C 0.6484(10) 1.1316(5) 0.8847(5) 0.071(3) Uani 0.673(11) 1 d D U P A 1
H20O H 0.7223 1.1208 0.8676 0.085 Uiso 0.673(11) 1 calc R U P A 1
H20P H 0.5943 1.1310 0.8546 0.085 Uiso 0.673(11) 1 calc R U P A 1
C206 C 0.622(2) 1.0770(8) 0.9444(8) 0.089(5) Uani 0.673(11) 1 d D U P A 1
H20Q H 0.5457 1.0853 0.9596 0.107 Uiso 0.673(11) 1 calc R U P A 1
H20R H 0.6282 1.0314 0.9363 0.107 Uiso 0.673(11) 1 calc R U P A 1
C243 C 0.6314(19) 1.0817(12) 1.0025(10) 0.088(7) Uani 0.327(11) 1 d D U P A 2
H24A H 0.6358 1.0327 1.0242 0.106 Uiso 0.327(11) 1 calc R U P A 2
H24B H 0.5696 1.1042 1.0219 0.106 Uiso 0.327(11) 1 calc R U P A 2
C244 C 0.7380(17) 1.1132(14) 1.0077(9) 0.081(7) Uani 0.327(11) 1 d D U P A 2
H24C H 0.7477 1.1107 1.0511 0.097 Uiso 0.327(11) 1 calc R U P A 2
H24D H 0.8006 1.0871 0.9928 0.097 Uiso 0.327(11) 1 calc R U P A 2
C245 C 0.738(2) 1.1869(13) 0.9711(13) 0.072(7) Uani 0.327(11) 1 d D U P A 2
H24E H 0.6827 1.2139 0.9906 0.087 Uiso 0.327(11) 1 calc R U P A 2
H24F H 0.8107 1.2044 0.9725 0.087 Uiso 0.327(11) 1 calc R U P A 2
C246 C 0.712(2) 1.1981(14) 0.9058(10) 0.097(8) Uani 0.327(11) 1 d D U P A 2
H24G H 0.7733 1.1780 0.8839 0.116 Uiso 0.327(11) 1 calc R U P A 2
H24H H 0.7050 1.2476 0.8863 0.116 Uiso 0.327(11) 1 calc R U P A 2
C247 C 0.6055(19) 1.1654(14) 0.9016(11) 0.094(8) Uani 0.327(11) 1 d D U P A 2
H24I H 0.5930 1.1696 0.8582 0.113 Uiso 0.327(11) 1 calc R U P A 2
H24J H 0.5431 1.1897 0.9187 0.113 Uiso 0.327(11) 1 calc R U P A 2
C248 C 0.610(4) 1.0894(15) 0.9366(14) 0.082(9) Uani 0.327(11) 1 d D U P A 2
H24K H 0.5397 1.0695 0.9340 0.099 Uiso 0.327(11) 1 calc R U P A 2
H24L H 0.6695 1.0644 0.9178 0.099 Uiso 0.327(11) 1 calc R U P A 2
C213 C 0.2565(7) 0.2763(5) 0.5721(4) 0.115(3) Uani 1 1 d . U . B 1
H21J H 0.2743 0.2583 0.6153 0.138 Uiso 1 1 calc R U . B 1
H21K H 0.2642 0.3261 0.5609 0.138 Uiso 1 1 calc R U . B 1
C214 C 0.1397(7) 0.2622(5) 0.5653(4) 0.123(3) Uani 1 1 d . U . B 1
H21L H 0.0903 0.2826 0.5932 0.147 Uiso 1 1 calc DR U . B 1
H21M H 0.1196 0.2840 0.5231 0.147 Uiso 1 1 calc R U . B 1
C215 C 0.1238(8) 0.1878(5) 0.5794(6) 0.144(4) Uani 1 1 d . U . B 1
H21N H 0.0481 0.1804 0.5706 0.173 Uiso 1 1 calc R U . B 1
H21O H 0.1336 0.1667 0.6232 0.173 Uiso 1 1 calc R U . B 1
C216 C 0.2082(9) 0.1536(5) 0.5402(7) 0.154(5) Uani 1 1 d . U . B 1
H21P H 0.2011 0.1037 0.5529 0.184 Uiso 1 1 calc R U . B 1
H21Q H 0.1902 0.1698 0.4969 0.184 Uiso 1 1 calc R U . B 1
C217 C 0.3249(8) 0.1684(5) 0.5458(5) 0.146(4) Uani 1 1 d . U . B 1
H21R H 0.3738 0.1495 0.5168 0.175 Uiso 1 1 calc R U . B 1
H21S H 0.3473 0.1461 0.5875 0.175 Uiso 1 1 calc R U . B 1
C218 C 0.3371(6) 0.2442(4) 0.5326(4) 0.088(2) Uani 1 1 d . U . B 1
H21T H 0.3246 0.2656 0.4891 0.106 Uiso 1 1 calc R U . B 1
H21U H 0.4130 0.2526 0.5400 0.106 Uiso 1 1 calc R U . B 1
C225 C -0.121(2) 0.2306(13) 0.6958(13) 0.243(10) Uani 0.702(7) 1 d D U P C 1
H22A H -0.0433 0.2280 0.6799 0.292 Uiso 0.702(7) 1 calc R U P C 1
H22B H -0.1571 0.1956 0.6824 0.292 Uiso 0.702(7) 1 calc R U P C 1
C226 C -0.114(2) 0.2035(13) 0.7561(13) 0.260(11) Uani 0.702(7) 1 d D U P C 1
H22C H -0.0623 0.1630 0.7635 0.312 Uiso 0.702(7) 1 calc R U P C 1
H22D H -0.1875 0.1889 0.7746 0.312 Uiso 0.702(7) 1 calc R U P C 1
C227 C -0.0767(17) 0.2547(13) 0.7843(10) 0.196(8) Uani 0.702(7) 1 d D U P C 1
H22E H 0.0045 0.2544 0.7791 0.236 Uiso 0.702(7) 1 calc R U P C 1
H22F H -0.0966 0.2407 0.8286 0.236 Uiso 0.702(7) 1 calc R U P C 1
C228 C -0.1244(19) 0.3300(10) 0.7584(10) 0.162(7) Uani 0.702(7) 1 d D U P C 1
H22G H -0.2021 0.3327 0.7739 0.195 Uiso 0.702(7) 1 calc R U P C 1
H22H H -0.0840 0.3604 0.7757 0.195 Uiso 0.702(7) 1 calc R U P C 1
C229 C -0.1208(18) 0.3554(10) 0.6969(11) 0.178(7) Uani 0.702(7) 1 d D U P C 1
H22I H -0.0460 0.3696 0.6816 0.214 Uiso 0.702(7) 1 calc R U P C 1
H22J H -0.1729 0.3957 0.6857 0.214 Uiso 0.702(7) 1 calc R U P C 1
C230 C -0.1595(15) 0.2866(13) 0.6621(10) 0.179(7) Uani 0.702(7) 1 d D U P C 1
H23A H -0.2404 0.2862 0.6615 0.215 Uiso 0.702(7) 1 calc R U P C 1
H23B H -0.1274 0.2938 0.6199 0.215 Uiso 0.702(7) 1 calc R U P C 1
C237 C 0.013(3) 0.3277(19) 0.7089(19) 0.155(10) Uani 0.298(7) 1 d D U P C 2
H23C H 0.0375 0.2841 0.6991 0.186 Uiso 0.298(7) 1 calc R U P C 2
H23D H 0.0763 0.3411 0.7268 0.186 Uiso 0.298(7) 1 calc R U P C 2
C238 C 0.011(3) 0.3723(14) 0.6535(18) 0.204(13) Uani 0.298(7) 1 d D U P C 2
H23E H 0.0803 0.3676 0.6293 0.245 Uiso 0.298(7) 1 calc DR U P C 2
H23F H 0.0009 0.4196 0.6576 0.245 Uiso 0.298(7) 1 calc R U P C 2
C239 C -0.084(3) 0.355(2) 0.6238(14) 0.185(12) Uani 0.298(7) 1 d D U P C 2
H23G H -0.0651 0.3119 0.6124 0.222 Uiso 0.298(7) 1 calc R U P C 2
H23H H -0.0960 0.3913 0.5858 0.222 Uiso 0.298(7) 1 calc R U P C 2
C240 C -0.193(2) 0.3481(16) 0.6656(14) 0.119(8) Uani 0.298(7) 1 d D U P C 2
H24M H -0.2208 0.3946 0.6671 0.143 Uiso 0.298(7) 1 calc R U P C 2
H24N H -0.2479 0.3302 0.6447 0.143 Uiso 0.298(7) 1 calc R U P C 2
C241 C -0.193(2) 0.309(2) 0.7235(18) 0.171(10) Uani 0.298(7) 1 d D U P C 2
H24O H -0.2094 0.2621 0.7247 0.205 Uiso 0.298(7) 1 calc R U P C 2
H24P H -0.2500 0.3275 0.7491 0.205 Uiso 0.298(7) 1 calc R U P C 2
C242 C -0.054(4) 0.309(3) 0.7549(16) 0.176(11) Uani 0.298(7) 1 d D U P C 2
H24Q H -0.0562 0.3408 0.7812 0.211 Uiso 0.298(7) 1 calc R U P C 2
H24R H -0.0319 0.2627 0.7792 0.211 Uiso 0.298(7) 1 calc R U P C 2
C219 C 0.5577(12) 0.2760(6) 0.3441(6) 0.093(5) Uani 0.588(8) 1 d D U P D 1
H21V H 0.5035 0.3153 0.3405 0.112 Uiso 0.588(8) 1 calc R U P D 1
H21W H 0.6246 0.2884 0.3598 0.112 Uiso 0.588(8) 1 calc R U P D 1
C220 C 0.5081(14) 0.2125(10) 0.3948(6) 0.128(7) Uani 0.588(8) 1 d D U P D 1
H22K H 0.5648 0.1749 0.4062 0.153 Uiso 0.588(8) 1 calc R U P D 1
H22L H 0.4796 0.2265 0.4318 0.153 Uiso 0.588(8) 1 calc R U P D 1
C221 C 0.4108(9) 0.1897(6) 0.3625(6) 0.070(4) Uani 0.588(8) 1 d D U P D 1
H22M H 0.3827 0.1473 0.3898 0.084 Uiso 0.588(8) 1 calc R U P D 1
H22N H 0.3501 0.2253 0.3586 0.084 Uiso 0.588(8) 1 calc R U P D 1
C222 C 0.4356(13) 0.1791(7) 0.3088(8) 0.111(6) Uani 0.588(8) 1 d D U P D 1
H22O H 0.3676 0.1706 0.2915 0.134 Uiso 0.588(8) 1 calc R U P D 1
H22P H 0.4853 0.1376 0.3135 0.134 Uiso 0.588(8) 1 calc R U P D 1
C223 C 0.4904(14) 0.2379(10) 0.2649(7) 0.139(8) Uani 0.588(8) 1 d D U P D 1
H22Q H 0.4332 0.2746 0.2511 0.167 Uiso 0.588(8) 1 calc R U P D 1
H22R H 0.5197 0.2225 0.2287 0.167 Uiso 0.588(8) 1 calc R U P D 1
C224 C 0.5839(9) 0.2686(6) 0.2882(5) 0.059(3) Uani 0.588(8) 1 d D U P D 1
H22S H 0.6515 0.2386 0.2888 0.071 Uiso 0.588(8) 1 calc R U P D 1
H22T H 0.5990 0.3136 0.2602 0.071 Uiso 0.588(8) 1 calc R U P D 1
C231 C 0.579(2) 0.1796(15) 0.3403(11) 0.200(13) Uani 0.412(8) 1 d D U P D 2
H23I H 0.6503 0.1717 0.3593 0.240 Uiso 0.412(8) 1 calc R U P D 2
H23J H 0.5643 0.1366 0.3302 0.240 Uiso 0.412(8) 1 calc R U P D 2
C232 C 0.488(2) 0.188(2) 0.3928(9) 0.180(13) Uani 0.412(8) 1 d D U P D 2
H23K H 0.4601 0.1431 0.4144 0.216 Uiso 0.412(8) 1 calc R U P D 2
H23L H 0.5210 0.2070 0.4229 0.216 Uiso 0.412(8) 1 calc R U P D 2
C233 C 0.3914(14) 0.2379(14) 0.3615(10) 0.124(8) Uani 0.412(8) 1 d D U P D 2
H23M H 0.3407 0.2101 0.3475 0.149 Uiso 0.412(8) 1 calc R U P D 2
H23N H 0.3501 0.2560 0.3936 0.149 Uiso 0.412(8) 1 calc R U P D 2
C234 C 0.4137(17) 0.2888(13) 0.3165(11) 0.136(9) Uani 0.412(8) 1 d D U P D 2
H23O H 0.4430 0.3244 0.3326 0.163 Uiso 0.412(8) 1 calc R U P D 2
H23P H 0.3444 0.3081 0.2972 0.163 Uiso 0.412(8) 1 calc R U P D 2
C235 C 0.4946(19) 0.2734(16) 0.2684(9) 0.142(11) Uani 0.412(8) 1 d D U P D 2
H23Q H 0.5222 0.3172 0.2436 0.171 Uiso 0.412(8) 1 calc R U P D 2
H23R H 0.4538 0.2544 0.2411 0.171 Uiso 0.412(8) 1 calc R U P D 2
C236 C 0.5938(15) 0.2251(15) 0.2878(9) 0.131(10) Uani 0.412(8) 1 d D U P D 2
H23S H 0.6147 0.2009 0.2558 0.157 Uiso 0.412(8) 1 calc R U P D 2
H23T H 0.6562 0.2524 0.2906 0.157 Uiso 0.412(8) 1 calc R U P D 2

loop_
_atom_site_aniso_label
_atom_site_aniso_U_11
_atom_site_aniso_U_22
_atom_site_aniso_U_33
_atom_site_aniso_U_23
_atom_site_aniso_U_13
_atom_site_aniso_U_12
O1 0.061(2) 0.033(2) 0.049(2) -0.0155(17) -0.0092(19) 0.0062(17)
O2 0.039(2) 0.035(2) 0.076(3) -0.0121(19) -0.0239(19) 0.0069(16)
O3 0.029(2) 0.109(4) 0.154(5) -0.098(4) -0.008(2) -0.009(2)
O4 0.105(4) 0.045(2) 0.062(3) -0.022(2) -0.005(2) 0.010(2)
O5 0.038(2) 0.044(2) 0.055(2) -0.0093(18) -0.0161(18) 0.0101(17)
O6 0.045(2) 0.078(3) 0.062(3) -0.039(2) -0.017(2) -0.004(2)
N1 0.0244(19) 0.027(2) 0.035(2) -0.0071(18) -0.0090(17) -0.0013(16)
N2 0.0243(19) 0.022(2) 0.045(2) -0.0119(18) -0.0091(18) -0.0011(16)
N3 0.0232(19) 0.030(2) 0.037(2) -0.0108(18) -0.0068(17) 0.0019(16)
N4 0.028(2) 0.028(2) 0.033(2) -0.0130(18) -0.0106(17) 0.0011(16)
N5 0.0242(19) 0.028(2) 0.035(2) -0.0134(18) -0.0068(17) 0.0003(16)
N6 0.029(2) 0.024(2) 0.043(2) -0.0086(18) -0.0111(18) -0.0011(16)
C1 0.020(2) 0.029(2) 0.036(3) -0.011(2) -0.010(2) -0.0015(19)
C2 0.025(2) 0.023(2) 0.036(3) -0.004(2) -0.007(2) -0.0005(19)
C3 0.037(3) 0.041(3) 0.031(3) -0.011(2) -0.005(2) -0.009(2)
C4 0.040(3) 0.046(3) 0.038(3) -0.014(2) 0.005(2) -0.010(2)
C5 0.034(3) 0.041(3) 0.050(3) -0.009(3) -0.001(2) -0.009(2)
C6 0.028(2) 0.029(3) 0.040(3) -0.003(2) -0.003(2) -0.011(2)
C7 0.025(2) 0.027(2) 0.037(3) -0.007(2) -0.005(2) -0.0032(19)
C8 0.021(2) 0.027(2) 0.038(3) -0.006(2) -0.007(2) 0.0013(19)
C9 0.022(2) 0.033(3) 0.035(3) -0.009(2) -0.007(2) 0.0002(19)
C10 0.029(3) 0.057(3) 0.040(3) -0.015(3) -0.004(2) -0.009(2)
C11 0.038(3) 0.087(4) 0.032(3) -0.025(3) 0.003(2) -0.010(3)
C12 0.025(3) 0.079(4) 0.043(3) -0.017(3) 0.003(2) -0.009(3)
C13 0.025(2) 0.049(3) 0.040(3) -0.015(3) -0.006(2) -0.005(2)
C14 0.016(2) 0.033(3) 0.038(3) -0.009(2) -0.005(2) -0.0023(19)
C15 0.023(2) 0.028(2) 0.031(3) -0.006(2) 0.004(2) -0.0039(19)
C16 0.041(3) 0.027(3) 0.027(3) 0.000(2) -0.005(2) -0.001(2)
C17 0.039(3) 0.031(3) 0.030(3) -0.004(2) -0.005(2) -0.006(2)
C18 0.040(3) 0.022(2) 0.043(3) -0.005(2) -0.004(2) -0.003(2)
C19 0.047(3) 0.031(3) 0.043(3) -0.006(2) -0.011(3) 0.005(2)
C20 0.041(3) 0.035(3) 0.038(3) -0.005(2) -0.016(2) 0.000(2)
C21 0.069(4) 0.036(3) 0.040(3) -0.011(3) -0.005(3) 0.004(3)
C22 0.028(2) 0.027(2) 0.028(2) -0.009(2) -0.005(2) -0.0004(19)
C23 0.026(2) 0.027(2) 0.041(3) -0.003(2) -0.008(2) -0.005(2)
C24 0.026(2) 0.023(2) 0.045(3) 0.001(2) -0.008(2) -0.0044(19)
C25 0.028(2) 0.027(2) 0.026(2) -0.005(2) -0.0065(19) 0.0007(19)
C26 0.023(2) 0.026(2) 0.038(3) -0.003(2) -0.007(2) -0.0041(19)
C27 0.026(2) 0.024(2) 0.037(3) -0.004(2) -0.003(2) -0.0025(19)
C28 0.030(2) 0.027(3) 0.035(3) -0.008(2) -0.011(2) -0.004(2)
C29 0.027(3) 0.041(3) 0.062(4) 0.003(3) -0.013(3) -0.005(2)
C30 0.043(3) 0.035(3) 0.064(4) 0.001(3) -0.013(3) -0.007(2)
C31 0.033(3) 0.038(3) 0.043(3) -0.012(2) -0.016(2) 0.006(2)
C32 0.027(3) 0.038(3) 0.058(3) -0.007(3) -0.008(2) -0.010(2)
C33 0.028(2) 0.028(3) 0.054(3) -0.003(2) -0.010(2) -0.009(2)
C34 0.061(4) 0.044(4) 0.088(5) -0.013(3) -0.034(4) 0.006(3)
C35 0.023(2) 0.026(2) 0.026(2) -0.004(2) -0.0004(19) -0.0030(19)
C36 0.034(3) 0.034(3) 0.031(3) -0.004(2) -0.010(2) 0.000(2)
C37 0.029(2) 0.038(3) 0.033(3) -0.008(2) -0.012(2) -0.004(2)
C38 0.023(2) 0.027(2) 0.030(2) -0.007(2) 0.0012(19) -0.0034(19)
C39 0.029(2) 0.035(3) 0.030(3) -0.008(2) -0.009(2) -0.002(2)
C40 0.032(2) 0.029(3) 0.026(2) -0.009(2) -0.006(2) -0.003(2)
C41 0.022(2) 0.031(3) 0.036(3) -0.013(2) -0.011(2) 0.0033(19)
C42 0.026(2) 0.032(3) 0.031(3) -0.011(2) -0.008(2) -0.001(2)
C43 0.028(3) 0.043(3) 0.039(3) -0.015(2) 0.000(2) 0.003(2)
C44 0.030(3) 0.053(3) 0.032(3) -0.009(3) 0.004(2) -0.004(2)
C45 0.041(3) 0.052(3) 0.033(3) -0.005(3) 0.002(2) -0.002(3)
C46 0.035(3) 0.036(3) 0.034(3) -0.006(2) -0.002(2) 0.002(2)
C47 0.026(2) 0.037(3) 0.026(2) -0.014(2) -0.0052(19) -0.003(2)
C48 0.026(2) 0.030(3) 0.031(3) -0.009(2) -0.008(2) -0.001(2)
C49 0.023(2) 0.029(2) 0.034(3) -0.008(2) -0.006(2) -0.0031(19)
C50 0.023(2) 0.032(3) 0.045(3) -0.006(2) -0.005(2) -0.005(2)
C51 0.022(2) 0.044(3) 0.048(3) -0.007(3) 0.005(2) -0.004(2)
C52 0.036(3) 0.036(3) 0.044(3) 0.004(2) -0.003(2) -0.003(2)
C53 0.029(3) 0.032(3) 0.043(3) -0.007(2) -0.006(2) 0.002(2)
C54 0.026(2) 0.028(2) 0.039(3) -0.009(2) -0.009(2) -0.004(2)
C55 0.030(3) 0.034(3) 0.040(3) -0.012(2) -0.004(2) -0.007(2)
C56 0.025(2) 0.040(3) 0.048(3) -0.024(2) -0.003(2) -0.002(2)
C57 0.022(2) 0.059(3) 0.067(4) -0.037(3) 0.001(2) -0.004(2)
C58 0.025(3) 0.072(4) 0.090(5) -0.056(4) -0.006(3) -0.011(3)
C59 0.028(3) 0.083(4) 0.102(5) -0.071(4) 0.000(3) -0.004(3)
C60 0.021(3) 0.072(4) 0.079(4) -0.051(4) -0.003(3) -0.001(3)
C61 0.043(4) 0.154(8) 0.213(10) -0.149(8) -0.022(5) -0.005(4)
C62 0.029(2) 0.036(3) 0.031(3) -0.014(2) -0.004(2) -0.001(2)
C63 0.076(4) 0.044(3) 0.041(3) -0.012(3) -0.009(3) 0.012(3)
C64 0.109(6) 0.054(4) 0.046(4) -0.025(3) -0.016(4) 0.013(4)
C65 0.060(4) 0.038(3) 0.051(4) -0.024(3) -0.008(3) 0.002(3)
C66 0.042(3) 0.036(3) 0.057(4) -0.008(3) -0.003(3) -0.006(2)
C67 0.045(3) 0.039(3) 0.036(3) -0.014(2) 0.000(2) -0.004(2)
C68 0.078(5) 0.038(3) 0.093(5) -0.017(4) 0.010(4) -0.010(3)
C69 0.027(2) 0.030(3) 0.033(3) -0.009(2) -0.005(2) -0.004(2)
C70 0.027(2) 0.044(3) 0.038(3) -0.022(2) 0.001(2) 0.004(2)
C71 0.023(2) 0.042(3) 0.040(3) -0.015(2) -0.006(2) 0.002(2)
C72 0.022(2) 0.028(2) 0.025(2) -0.009(2) 0.0014(19) -0.0054(19)
C73 0.025(2) 0.038(3) 0.037(3) -0.019(2) -0.002(2) 0.000(2)
C74 0.030(3) 0.038(3) 0.034(3) -0.013(2) -0.006(2) 0.004(2)
C75 0.021(2) 0.026(2) 0.032(3) -0.006(2) -0.0080(19) -0.0011(18)
C76 0.022(2) 0.027(2) 0.028(2) -0.005(2) -0.0055(19) -0.0040(19)
C77 0.027(2) 0.027(2) 0.033(3) -0.007(2) -0.004(2) -0.0042(19)
C78 0.036(3) 0.036(3) 0.026(3) -0.006(2) -0.001(2) -0.007(2)
C79 0.027(2) 0.042(3) 0.036(3) -0.017(2) -0.001(2) -0.001(2)
C80 0.029(2) 0.032(3) 0.037(3) -0.010(2) -0.004(2) 0.000(2)
C81 0.018(2) 0.023(2) 0.032(2) -0.009(2) -0.0058(19) -0.0046(18)
C82 0.019(2) 0.022(2) 0.033(3) -0.006(2) -0.0096(19) -0.0011(18)
C83 0.022(2) 0.026(2) 0.029(2) -0.002(2) -0.0075(19) -0.0058(18)
C84 0.033(3) 0.030(3) 0.038(3) -0.005(2) -0.003(2) -0.004(2)
C85 0.049(3) 0.035(3) 0.035(3) 0.000(2) 0.001(2) -0.014(2)
C86 0.037(3) 0.051(3) 0.036(3) -0.014(3) 0.004(2) 0.000(2)
C87 0.036(3) 0.037(3) 0.034(3) -0.012(2) -0.001(2) -0.006(2)
C88 0.026(2) 0.030(2) 0.027(2) -0.009(2) -0.0040(19) -0.0038(19)
C89 0.024(2) 0.026(2) 0.026(2) -0.007(2) -0.0018(19) -0.0017(19)
C90 0.031(3) 0.032(3) 0.044(3) -0.011(2) -0.001(2) -0.006(2)
C91 0.038(3) 0.023(2) 0.036(3) -0.004(2) 0.000(2) 0.003(2)
C92 0.026(2) 0.042(3) 0.032(3) -0.009(2) -0.010(2) 0.007(2)
C93 0.029(3) 0.037(3) 0.034(3) -0.008(2) -0.007(2) 0.002(2)
C94 0.032(3) 0.027(2) 0.033(3) -0.010(2) -0.008(2) -0.001(2)
C95 0.041(3) 0.063(4) 0.047(3) -0.022(3) -0.021(3) 0.019(3)
C96 0.028(2) 0.025(2) 0.031(3) -0.009(2) -0.003(2) -0.0044(19)
C97 0.027(2) 0.029(3) 0.036(3) -0.011(2) -0.001(2) 0.001(2)
C98 0.029(3) 0.045(3) 0.046(3) -0.015(3) -0.007(2) -0.004(2)
C99 0.035(3) 0.045(3) 0.039(3) -0.014(2) -0.005(2) -0.009(2)
C100 0.035(3) 0.037(3) 0.041(3) -0.018(2) -0.003(2) -0.001(2)
C101 0.031(3) 0.034(3) 0.037(3) -0.012(2) -0.007(2) 0.000(2)
C102 0.055(4) 0.092(5) 0.069(4) -0.047(4) -0.004(3) -0.017(3)
C207 0.070(4) 0.061(4) 0.073(5) -0.014(4) -0.006(4) 0.013(4)
C208 0.055(4) 0.104(6) 0.075(5) -0.012(4) -0.023(4) -0.001(4)
C209 0.074(4) 0.058(4) 0.059(4) -0.024(3) 0.006(3) -0.022(3)
C210 0.047(3) 0.045(3) 0.058(4) -0.008(3) 0.004(3) 0.001(3)
C211 0.044(3) 0.077(5) 0.063(4) -0.006(3) -0.015(3) -0.014(3)
C212 0.072(4) 0.060(4) 0.054(4) -0.024(3) 0.009(3) -0.022(3)
C201 0.104(10) 0.060(7) 0.076(8) -0.014(6) -0.007(7) 0.005(7)
C202 0.103(9) 0.060(8) 0.071(7) -0.028(7) -0.011(7) 0.005(7)
C203 0.086(8) 0.060(7) 0.075(11) -0.022(7) -0.030(8) 0.001(6)
C204 0.072(8) 0.075(8) 0.082(8) -0.011(6) -0.015(7) -0.010(7)
C205 0.078(7) 0.065(7) 0.078(7) -0.026(6) -0.028(6) 0.003(6)
C206 0.107(12) 0.057(7) 0.106(11) -0.015(7) -0.018(9) -0.017(9)
C243 0.082(14) 0.086(13) 0.085(14) 0.000(12) -0.014(13) 0.001(13)
C244 0.093(15) 0.099(16) 0.064(12) -0.051(12) -0.017(11) 0.017(13)
C245 0.066(13) 0.096(16) 0.062(16) -0.020(13) -0.030(12) -0.024(13)
C246 0.098(15) 0.096(14) 0.087(15) -0.002(14) -0.013(15) -0.019(14)
C247 0.092(15) 0.090(16) 0.098(14) -0.011(14) -0.034(12) -0.009(13)
C248 0.080(14) 0.076(15) 0.085(14) 0.001(13) -0.046(12) -0.002(14)
C213 0.084(6) 0.163(9) 0.111(7) -0.051(6) 0.009(5) -0.049(6)
C214 0.095(6) 0.176(10) 0.104(7) -0.036(7) 0.000(5) -0.054(6)
C215 0.091(7) 0.110(8) 0.198(11) 0.042(7) -0.036(7) -0.061(6)
C216 0.105(7) 0.072(6) 0.288(14) -0.034(8) -0.085(9) -0.001(5)
C217 0.124(8) 0.090(6) 0.204(10) 0.029(7) -0.081(8) -0.044(6)
C218 0.091(5) 0.082(5) 0.092(6) -0.019(4) 0.017(5) -0.041(4)
C225 0.30(2) 0.20(2) 0.20(2) 0.002(17) 0.009(19) -0.028(17)
C226 0.35(2) 0.20(2) 0.22(2) -0.019(19) 0.07(2) -0.099(19)
C227 0.161(15) 0.21(2) 0.191(17) 0.001(16) -0.012(13) -0.019(15)
C228 0.150(14) 0.132(13) 0.223(16) -0.080(13) 0.015(14) -0.025(11)
C229 0.152(13) 0.172(14) 0.184(15) -0.009(13) 0.035(12) -0.015(11)
C230 0.124(12) 0.214(17) 0.172(15) -0.006(14) 0.005(11) -0.006(13)
C237 0.144(19) 0.138(19) 0.20(2) -0.067(18) -0.007(19) -0.048(17)
C238 0.17(2) 0.20(2) 0.23(3) -0.02(2) 0.00(2) -0.03(2)
C239 0.15(2) 0.18(2) 0.19(2) 0.00(2) 0.011(19) -0.028(19)
C240 0.124(18) 0.135(18) 0.135(18) -0.088(15) 0.018(15) -0.074(15)
C241 0.154(17) 0.170(18) 0.196(19) -0.059(17) -0.008(17) -0.024(16)
C242 0.17(2) 0.15(2) 0.21(2) -0.057(18) 0.011(19) -0.030(19)
C219 0.113(10) 0.085(9) 0.106(10) -0.055(8) -0.001(8) -0.059(8)
C220 0.176(16) 0.114(13) 0.107(12) -0.026(10) -0.065(12) -0.041(12)
C221 0.034(6) 0.050(7) 0.113(11) 0.011(7) -0.026(7) -0.010(5)
C222 0.123(12) 0.071(9) 0.134(13) 0.014(10) -0.069(11) -0.048(8)
C223 0.169(17) 0.167(18) 0.088(12) -0.055(12) -0.020(11) 0.047(15)
C224 0.024(6) 0.076(8) 0.073(8) -0.013(7) 0.000(5) -0.002(6)
C231 0.150(15) 0.25(2) 0.132(14) 0.024(14) 0.052(12) 0.141(15)
C232 0.116(15) 0.25(2) 0.131(14) -0.009(14) 0.029(11) 0.102(16)
C233 0.084(11) 0.18(2) 0.114(14) -0.067(12) -0.010(10) 0.068(12)
C234 0.082(11) 0.186(19) 0.135(15) -0.050(12) -0.020(10) 0.077(12)
C235 0.101(14) 0.19(2) 0.118(14) -0.023(12) -0.019(10) 0.083(14)
C236 0.063(11) 0.21(2) 0.092(12) -0.007(12) -0.014(9) 0.091(13)

loop_
_atom_type_symbol
_atom_type_description
_atom_type_scat_dispersion_real
_atom_type_scat_dispersion_imag
_atom_type_scat_source
C C 0.0033 0.0016
;
International Tables for Crystallography
(Vol. C, Tables 4.2.6.8 and 6.1.1.4)
;
H H 0.0000 0.0000
;
International Tables for Crystallography
(Vol. C, Table 6.1.1.4)
;
N N 0.0061 0.0033
;
International Tables for Crystallography
(Vol. C, Tables 4.2.6.8 and 6.1.1.4)
;
O O 0.0106 0.0060
;
International Tables for Crystallography
(Vol. C, Tables 4.2.6.8 and 6.1.1.4)
;

loop_
_geom_angle_atom_site_label_1
_geom_angle_atom_site_label_2
_geom_angle_atom_site_label_3
_geom_angle
C18 O1 C21 116.9(4)
C31 O2 C34 117.6(4)
C58 O3 C61 116.7(4)
C65 O4 C68 118.1(5)
C92 O5 C95 116.3(4)
C99 O6 C102 117.0(4)
C22 N1 C1 118.8(3)
C22 N1 C15 121.5(3)
C1 N1 C15 117.7(3)
C35 N2 C28 121.4(3)
C35 N2 C8 119.2(3)
C28 N2 C8 119.2(3)
C38 N3 C41 118.8(3)
C38 N3 C55 122.2(3)
C41 N3 C55 118.8(4)
C69 N4 C62 121.3(3)
C69 N4 C48 119.7(3)
C62 N4 C48 119.0(3)
C89 N5 C75 118.9(3)
C89 N5 C72 121.3(3)
C75 N5 C72 117.0(3)
C25 N6 C96 123.1(4)
C25 N6 C82 118.1(3)
C96 N6 C82 118.6(3)
C2 C1 C14 120.4(4)
C2 C1 N1 120.1(4)
C14 C1 N1 119.6(4)
C1 C2 C3 121.7(4)
C1 C2 C7 119.8(4)
C3 C2 C7 118.4(4)
C4 C3 C2 121.1(4)
C4 C3 H3 119.5
C2 C3 H3 119.5
C3 C4 C5 120.2(5)
C3 C4 H4 119.9
C5 C4 H4 119.9
C6 C5 C4 121.4(5)
C6 C5 H5 119.3
C4 C5 H5 119.3
C5 C6 C7 120.6(4)
C5 C6 H6 119.7
C7 C6 H6 119.7
C8 C7 C2 119.2(4)
C8 C7 C6 122.6(4)
C2 C7 C6 118.1(4)
C7 C8 C9 121.2(4)
C7 C8 N2 119.5(4)
C9 C8 N2 119.3(4)
C8 C9 C10 122.0(4)
C8 C9 C14 119.3(4)
C10 C9 C14 118.7(4)
C11 C10 C9 120.7(5)
C11 C10 H10 119.6
C9 C10 H10 119.6
C10 C11 C12 120.5(5)
C10 C11 H11 119.7
C12 C11 H11 119.7
C13 C12 C11 120.8(5)
C13 C12 H12 119.6
C11 C12 H12 119.6
C12 C13 C14 120.7(5)
C12 C13 H13 119.6
C14 C13 H13 119.6
C1 C14 C9 120.2(4)
C1 C14 C13 121.2(4)
C9 C14 C13 118.6(4)
C16 C15 C20 118.5(4)
C16 C15 N1 121.4(4)
C20 C15 N1 120.1(4)
C17 C16 C15 120.5(4)
C17 C16 H16 119.7
C15 C16 H16 119.7
C16 C17 C18 120.5(4)
C16 C17 H17 119.7
C18 C17 H17 119.7
C19 C18 C17 119.1(4)
C19 C18 O1 116.1(4)
C17 C18 O1 124.8(4)
C20 C19 C18 120.2(4)
C20 C19 H19 119.9
C18 C19 H19 119.9
C19 C20 C15 121.2(5)
C19 C20 H20 119.4
C15 C20 H20 119.4
O1 C21 H21A 109.5
O1 C21 H21B 109.5
H21A C21 H21B 109.5
O1 C21 H21C 109.5
H21A C21 H21C 109.5
H21B C21 H21C 109.5
C23 C22 C27 118.2(4)
C23 C22 N1 121.0(4)
C27 C22 N1 120.8(4)
C24 C23 C22 120.7(4)
C24 C23 H23 119.6
C22 C23 H23 119.6
C23 C24 C25 120.8(4)
C23 C24 H24 119.6
C25 C24 H24 119.6
C26 C25 C24 117.8(4)
C26 C25 N6 122.8(4)
C24 C25 N6 119.4(4)
C27 C26 C25 121.3(4)
C27 C26 H26 119.3
C25 C26 H26 119.3
C26 C27 C22 121.0(4)
C26 C27 H27 119.5
C22 C27 H27 119.5
C29 C28 C33 118.0(4)
C29 C28 N2 119.6(4)
C33 C28 N2 122.4(4)
C28 C29 C30 121.6(5)
C28 C29 H29 119.2
C30 C29 H29 119.2
C31 C30 C29 119.0(5)
C31 C30 H30 120.5
C29 C30 H30 120.5
O2 C31 C32 116.1(4)
O2 C31 C30 124.5(5)
C32 C31 C30 119.4(4)
C33 C32 C31 120.6(4)
C33 C32 H32 119.7
C31 C32 H32 119.7
C32 C33 C28 121.5(4)
C32 C33 H33 119.3
C28 C33 H33 119.3
O2 C34 H34A 109.5
O2 C34 H34B 109.5
H34A C34 H34B 109.5
O2 C34 H34C 109.5
H34A C34 H34C 109.5
H34B C34 H34C 109.5
C40 C35 C36 117.1(4)
C40 C35 N2 121.9(4)
C36 C35 N2 121.0(4)
C37 C36 C35 121.1(4)
C37 C36 H36 119.4
C35 C36 H36 119.4
C36 C37 C38 121.0(4)
C36 C37 H37 119.5
C38 C37 H37 119.5
C39 C38 C37 117.9(4)
C39 C38 N3 120.7(4)
C37 C38 N3 121.4(4)
C40 C39 C38 120.5(4)
C40 C39 H39 119.7
C38 C39 H39 119.7
C39 C40 C35 122.2(4)
C39 C40 H40 118.9
C35 C40 H40 118.9
C42 C41 C54 120.6(4)
C42 C41 N3 120.8(4)
C54 C41 N3 118.6(4)
C41 C42 C43 122.4(4)
C41 C42 C47 119.5(4)
C43 C42 C47 118.0(4)
C44 C43 C42 121.2(4)
C44 C43 H43 119.4
C42 C43 H43 119.4
C43 C44 C45 120.5(5)
C43 C44 H44 119.8
C45 C44 H44 119.8
C46 C45 C44 120.7(5)
C46 C45 H45 119.7
C44 C45 H45 119.7
C45 C46 C47 121.3(4)
C45 C46 H46 119.4
C47 C46 H46 119.4
C48 C47 C46 122.3(4)
C48 C47 C42 119.4(4)
C46 C47 C42 118.2(4)
C49 C48 C47 121.3(4)
C49 C48 N4 119.4(4)
C47 C48 N4 119.3(4)
C48 C49 C50 121.8(4)
C48 C49 C54 119.4(4)
C50 C49 C54 118.7(4)
C51 C50 C49 120.5(4)
C51 C50 H50 119.8
C49 C50 H50 119.8
C50 C51 C52 121.3(4)
C50 C51 H51 119.3
C52 C51 H51 119.3
C53 C52 C51 120.0(5)
C53 C52 H52 120.0
C51 C52 H52 120.0
C52 C53 C54 121.4(4)
C52 C53 H53 119.3
C54 C53 H53 119.3
C41 C54 C53 122.6(4)
C41 C54 C49 119.5(4)
C53 C54 C49 118.0(4)
C60 C55 C56 117.6(4)
C60 C55 N3 120.1(4)
C56 C55 N3 122.1(4)
C57 C56 C55 120.7(4)
C57 C56 H56 119.7
C55 C56 H56 119.7
C58 C57 C56 120.8(4)
C58 C57 H57 119.6
C56 C57 H57 119.6
C57 C58 C59 118.9(5)
C57 C58 O3 115.0(4)
C59 C58 O3 126.1(5)
C58 C59 C60 120.3(5)
C58 C59 H59 119.9
C60 C59 H59 119.9
C55 C60 C59 121.7(5)
C55 C60 H60 119.2
C59 C60 H60 119.2
O3 C61 H61A 109.5
O3 C61 H61B 109.5
H61A C61 H61B 109.5
O3 C61 H61C 109.5
H61A C61 H61C 109.5
H61B C61 H61C 109.5
C63 C62 C67 118.2(5)
C63 C62 N4 121.1(4)
C67 C62 N4 120.7(4)
C62 C63 C64 120.7(5)
C62 C63 H63 119.7
C64 C63 H63 119.7
C65 C64 C63 121.2(5)
C65 C64 H64 119.4
C63 C64 H64 119.4
C64 C65 C66 119.1(5)
C64 C65 O4 116.7(5)
C66 C65 O4 124.2(5)
C65 C66 C67 119.4(5)
C65 C66 H66 120.3
C67 C66 H66 120.3
C66 C67 C62 121.2(5)
C66 C67 H67 119.4
C62 C67 H67 119.4
O4 C68 H68A 109.5
O4 C68 H68B 109.5
H68A C68 H68B 109.5
O4 C68 H68C 109.5
H68A C68 H68C 109.5
H68B C68 H68C 109.5
C74 C69 C70 117.7(4)
C74 C69 N4 121.6(4)
C70 C69 N4 120.7(4)
C71 C70 C69 121.3(4)
C71 C70 H70 119.3
C69 C70 H70 119.3
C70 C71 C72 121.3(4)
C70 C71 H71 119.3
C72 C71 H71 119.3
C73 C72 C71 117.1(4)
C73 C72 N5 120.8(4)
C71 C72 N5 122.1(4)
C72 C73 C74 121.4(4)
C72 C73 H73 119.3
C74 C73 H73 119.3
C69 C74 C73 120.9(4)
C69 C74 H74 119.6
C73 C74 H74 119.6
C76 C75 C88 121.2(4)
C76 C75 N5 119.4(4)
C88 C75 N5 119.3(4)
C75 C76 C77 122.8(4)
C75 C76 C81 119.0(4)
C77 C76 C81 118.2(4)
C78 C77 C76 121.2(4)
C78 C77 H77 119.4
C76 C77 H77 119.4
C77 C78 C79 121.1(4)
C77 C78 H78 119.5
C79 C78 H78 119.5
C80 C79 C78 119.6(4)
C80 C79 H79 120.2
C78 C79 H79 120.2
C79 C80 C81 121.5(4)
C79 C80 H80 119.3
C81 C80 H80 119.3
C82 C81 C80 122.0(4)
C82 C81 C76 119.7(4)
C80 C81 C76 118.3(4)
C81 C82 C83 120.9(4)
C81 C82 N6 119.9(4)
C83 C82 N6 119.1(4)
C82 C83 C84 122.0(4)
C82 C83 C88 119.7(4)
C84 C83 C88 118.2(4)
C85 C84 C83 121.7(4)
C85 C84 H84 119.1
C83 C84 H84 119.1
C84 C85 C86 119.8(5)
C84 C85 H85 120.1
C86 C85 H85 120.1
C87 C86 C85 121.8(5)
C87 C86 H86 119.1
C85 C86 H86 119.1
C86 C87 C88 119.7(4)
C86 C87 H87 120.1
C88 C87 H87 120.1
C75 C88 C87 121.6(4)
C75 C88 C83 119.4(4)
C87 C88 C83 118.8(4)
C94 C89 C90 118.4(4)
C94 C89 N5 121.1(4)
C90 C89 N5 120.6(4)
C91 C90 C89 120.4(4)
C91 C90 H90 119.8
C89 C90 H90 119.8
C90 C91 C92 120.7(4)
C90 C91 H91 119.7
C92 C91 H91 119.7
C93 C92 O5 124.8(4)
C93 C92 C91 119.3(4)
O5 C92 C91 115.8(4)
C92 C93 C94 120.0(4)
C92 C93 H93 120.0
C94 C93 H93 120.0
C89 C94 C93 121.1(4)
C89 C94 H94 119.4
C93 C94 H94 119.4
O5 C95 H95A 109.5
O5 C95 H95B 109.5
H95A C95 H95B 109.5
O5 C95 H95C 109.5
H95A C95 H95C 109.5
H95B C95 H95C 109.5
C101 C96 C97 118.0(4)
C101 C96 N6 121.6(4)
C97 C96 N6 120.3(4)
C98 C97 C96 120.5(4)
C98 C97 H97 119.7
C96 C97 H97 119.7
C97 C98 C99 121.4(4)
C97 C98 H98 119.3
C99 C98 H98 119.3
O6 C99 C100 125.6(4)
O6 C99 C98 116.0(4)
C100 C99 C98 118.4(4)
C99 C100 C101 120.8(4)
C99 C100 H100 119.6
C101 C100 H100 119.6
C96 C101 C100 120.8(4)
C96 C101 H101 119.6
C100 C101 H101 119.6
O6 C102 H10A 109.5
O6 C102 H10B 109.5
H10A C102 H10B 109.5
O6 C102 H10C 109.5
H10A C102 H10C 109.5
H10B C102 H10C 109.5
C208 C207 C212 111.7(5)
C208 C207 H20A 109.3
C212 C207 H20A 109.3
C208 C207 H20B 109.3
C212 C207 H20B 109.3
H20A C207 H20B 107.9
C207 C208 C209 111.5(5)
C207 C208 H20C 109.3
C209 C208 H20C 109.3
C207 C208 H20D 109.3
C209 C208 H20D 109.3
H20C C208 H20D 108.0
C210 C209 C208 111.1(5)
C210 C209 H20E 109.4
C208 C209 H20E 109.4
C210 C209 H20F 109.4
C208 C209 H20F 109.4
H20E C209 H20F 108.0
C211 C210 C209 110.6(5)
C211 C210 H21D 109.5
C209 C210 H21D 109.5
C211 C210 H21E 109.5
C209 C210 H21E 109.5
H21D C210 H21E 108.1
C210 C211 C212 111.5(5)
C210 C211 H21F 109.3
C212 C211 H21F 109.3
C210 C211 H21G 109.3
C212 C211 H21G 109.3
H21F C211 H21G 108.0
C207 C212 C211 110.8(5)
C207 C212 H21H 109.5
C211 C212 H21H 109.5
C207 C212 H21I 109.5
C211 C212 H21I 109.5
H21H C212 H21I 108.1
C206 C201 C202 110.8(12)
C206 C201 H20G 109.5
C202 C201 H20G 109.5
C206 C201 H20H 109.5
C202 C201 H20H 109.5
H20G C201 H20H 108.1
C203 C202 C201 111.5(9)
C203 C202 H20I 109.3
C201 C202 H20I 109.3
C203 C202 H20J 109.3
C201 C202 H20J 109.3
H20I C202 H20J 108.0
C204 C203 C202 114.1(10)
C204 C203 H20K 108.7
C202 C203 H20K 108.7
C204 C203 H20L 108.7
C202 C203 H20L 108.7
H20K C203 H20L 107.6
C203 C204 C205 110.7(9)
C203 C204 H20M 109.5
C205 C204 H20M 109.5
C203 C204 H20N 109.5
C205 C204 H20N 109.5
H20M C204 H20N 108.1
C204 C205 C206 111.2(12)
C204 C205 H20O 109.4
C206 C205 H20O 109.4
C204 C205 H20P 109.4
C206 C205 H20P 109.4
H20O C205 H20P 108.0
C201 C206 C205 110.8(12)
C201 C206 H20Q 109.5
C205 C206 H20Q 109.5
C201 C206 H20R 109.5
C205 C206 H20R 109.5
H20Q C206 H20R 108.1
C248 C243 C244 110.6(16)
C248 C243 H24A 109.5
C244 C243 H24A 109.5
C248 C243 H24B 109.5
C244 C243 H24B 109.5
H24A C243 H24B 108.1
C245 C244 C243 111.1(14)
C245 C244 H24C 109.4
C243 C244 H24C 109.4
C245 C244 H24D 109.4
C243 C244 H24D 109.4
H24C C244 H24D 108.0
C246 C245 C244 114.5(14)
C246 C245 H24E 108.6
C244 C245 H24E 108.6
C246 C245 H24F 108.6
C244 C245 H24F 108.6
H24E C245 H24F 107.6
C245 C246 C247 110.2(15)
C245 C246 H24G 109.6
C247 C246 H24G 109.6
C245 C246 H24H 109.6
C247 C246 H24H 109.6
H24G C246 H24H 108.1
C246 C247 C248 111.0(17)
C246 C247 H24I 109.4
C248 C247 H24I 109.4
C246 C247 H24J 109.4
C248 C247 H24J 109.4
H24I C247 H24J 108.0
C243 C248 C247 110.4(17)
C243 C248 H24K 109.6
C247 C248 H24K 109.6
C243 C248 H24L 109.6
C247 C248 H24L 109.6
H24K C248 H24L 108.1
C214 C213 C218 112.1(7)
C214 C213 H21J 109.2
C218 C213 H21J 109.2
C214 C213 H21K 109.2
C218 C213 H21K 109.2
H21J C213 H21K 107.9
C215 C214 C213 111.8(9)
C215 C214 H21L 109.3
C213 C214 H21L 109.3
C215 C214 H21M 109.3
C213 C214 H21M 109.3
H21L C214 H21M 107.9
C214 C215 C216 110.1(8)
C214 C215 H21N 109.6
C216 C215 H21N 109.6
C214 C215 H21O 109.6
C216 C215 H21O 109.6
H21N C215 H21O 108.2
C217 C216 C215 113.2(10)
C217 C216 H21P 108.9
C215 C216 H21P 108.9
C217 C216 H21Q 108.9
C215 C216 H21Q 108.9
H21P C216 H21Q 107.8
C216 C217 C218 110.7(8)
C216 C217 H21R 109.5
C218 C217 H21R 109.5
C216 C217 H21S 109.5
C218 C217 H21S 109.5
H21R C217 H21S 108.1
C217 C218 C213 111.3(8)
C217 C218 H21T 109.4
C213 C218 H21T 109.4
C217 C218 H21U 109.4
C213 C218 H21U 109.4
H21T C218 H21U 108.0
C230 C225 C226 136(3)
C230 C225 H22A 103.3
C226 C225 H22A 103.3
C230 C225 H22B 103.3
C226 C225 H22B 103.3
H22A C225 H22B 105.2
C225 C226 C227 109(2)
C225 C226 H22C 109.8
C227 C226 H22C 109.8
C225 C226 H22D 109.8
C227 C226 H22D 109.8
H22C C226 H22D 108.2
C226 C227 C228 115.7(19)
C226 C227 H22E 108.4
C228 C227 H22E 108.4
C226 C227 H22F 108.4
C228 C227 H22F 108.4
H22E C227 H22F 107.4
C229 C228 C227 117.7(18)
C229 C228 H22G 107.9
C227 C228 H22G 107.9
C229 C228 H22H 107.9
C227 C228 H22H 107.9
H22G C228 H22H 107.2
C228 C229 C230 108.0(16)
C228 C229 H22I 110.1
C230 C229 H22I 110.1
C228 C229 H22J 110.1
C230 C229 H22J 110.1
H22I C229 H22J 108.4
C225 C230 C229 105.8(19)
C225 C230 H23A 110.6
C229 C230 H23A 110.6
C225 C230 H23B 110.6
C229 C230 H23B 110.6
H23A C230 H23B 108.7
C242 C237 C238 137(3)
C242 C237 H23C 102.9
C238 C237 H23C 102.9
C242 C237 H23D 102.9
C238 C237 H23D 102.9
H23C C237 H23D 105.1
C237 C238 C239 106(2)
C237 C238 H23E 110.5
C239 C238 H23E 110.5
C237 C238 H23F 110.5
C239 C238 H23F 110.5
H23E C238 H23F 108.7
C238 C239 C240 113(2)
C238 C239 H23G 108.9
C240 C239 H23G 108.9
C238 C239 H23H 108.9
C240 C239 H23H 108.9
H23G C239 H23H 107.8
C241 C240 C239 120(2)
C241 C240 H24M 107.4
C239 C240 H24M 107.3
C241 C240 H24N 107.3
C239 C240 H24N 107.3
H24M C240 H24N 106.9
C240 C241 C242 110.2(18)
C240 C241 H24O 109.6
C242 C241 H24O 109.6
C240 C241 H24P 109.6
C242 C241 H24P 109.6
H24O C241 H24P 108.1
C237 C242 C241 106(2)
C237 C242 H24Q 110.5
C241 C242 H24Q 110.5
C237 C242 H24R 110.5
C241 C242 H24R 110.5
H24Q C242 H24R 108.7
C224 C219 C220 118.4(11)
C224 C219 H21V 107.7
C220 C219 H21V 107.7
C224 C219 H21W 107.7
C220 C219 H21W 107.7
H21V C219 H21W 107.1
C221 C220 C219 104.5(8)
C221 C220 H22K 110.9
C219 C220 H22K 110.9
C221 C220 H22L 110.9
C219 C220 H22L 110.9
H22K C220 H22L 108.9
C222 C221 C220 116.3(11)
C222 C221 H22M 108.2
C220 C221 H22M 108.2
C222 C221 H22N 108.2
C220 C221 H22N 108.2
H22M C221 H22N 107.4
C221 C222 C223 113.1(12)
C221 C222 H22O 109.0
C223 C222 H22O 109.0
C221 C222 H22P 109.0
C223 C222 H22P 109.0
H22O C222 H22P 107.8
C222 C223 C224 117.2(11)
C222 C223 H22Q 108.0
C224 C223 H22Q 108.0
C222 C223 H22R 108.0
C224 C223 H22R 108.0
H22Q C223 H22R 107.2
C219 C224 C223 110.8(9)
C219 C224 H22S 109.5
C223 C224 H22S 109.5
C219 C224 H22T 109.5
C223 C224 H22T 109.5
H22S C224 H22T 108.1
C236 C231 C232 124.6(15)
C236 C231 H23I 106.2
C232 C231 H23I 106.2
C236 C231 H23J 106.2
C232 C231 H23J 106.2
H23I C231 H23J 106.4
C233 C232 C231 107.7(11)
C233 C232 H23K 110.2
C231 C232 H23K 110.2
C233 C232 H23L 110.2
C231 C232 H23L 110.2
H23K C232 H23L 108.5
C234 C233 C232 119.6(16)
C234 C233 H23M 107.4
C232 C233 H23M 107.4
C234 C233 H23N 107.4
C232 C233 H23N 107.4
H23M C233 H23N 107.0
C233 C234 C235 115.4(16)
C233 C234 H23O 108.4
C235 C234 H23O 108.4
C233 C234 H23P 108.4
C235 C234 H23P 108.4
H23O C234 H23P 107.5
C234 C235 C236 118.9(12)
C234 C235 H23Q 107.6
C236 C235 H23Q 107.6
C234 C235 H23R 107.6
C236 C235 H23R 107.6
H23Q C235 H23R 107.0
C231 C236 C235 114.7(13)
C231 C236 H23S 108.6
C235 C236 H23S 108.6
C231 C236 H23T 108.6
C235 C236 H23T 108.6
H23S C236 H23T 107.6

loop_
_geom_bond_atom_site_label_1
_geom_bond_atom_site_label_2
_geom_bond_distance
O1 C18 1.389(5)
O1 C21 1.415(6)
O2 C31 1.379(5)
O2 C34 1.426(6)
O3 C58 1.378(6)
O3 C61 1.421(7)
O4 C65 1.383(6)
O4 C68 1.422(7)
O5 C92 1.388(5)
O5 C95 1.436(6)
O6 C99 1.377(6)
O6 C102 1.430(6)
N1 C22 1.423(5)
N1 C1 1.438(5)
N1 C15 1.440(5)
N2 C35 1.415(5)
N2 C28 1.427(5)
N2 C8 1.441(5)
N3 C38 1.422(5)
N3 C41 1.430(5)
N3 C55 1.437(5)
N4 C69 1.413(5)
N4 C62 1.428(5)
N4 C48 1.442(5)
N5 C89 1.427(5)
N5 C75 1.434(5)
N5 C72 1.438(5)
N6 C25 1.421(5)
N6 C96 1.429(5)
N6 C82 1.435(5)
C1 C2 1.402(6)
C1 C14 1.405(6)
C2 C3 1.432(6)
C2 C7 1.443(6)
C3 C4 1.372(6)
C3 H3 0.9500
C4 C5 1.416(7)
C4 H4 0.9500
C5 C6 1.349(7)
C5 H5 0.9500
C6 C7 1.454(6)
C6 H6 0.9500
C7 C8 1.398(6)
C8 C9 1.408(6)
C9 C10 1.427(6)
C9 C14 1.427(6)
C10 C11 1.361(7)
C10 H10 0.9500
C11 C12 1.419(7)
C11 H11 0.9500
C12 C13 1.348(7)
C12 H12 0.9500
C13 C14 1.437(6)
C13 H13 0.9500
C15 C16 1.384(6)
C15 C20 1.389(6)
C16 C17 1.382(6)
C16 H16 0.9500
C17 C18 1.388(6)
C17 H17 0.9500
C18 C19 1.382(7)
C19 C20 1.376(6)
C19 H19 0.9500
C20 H20 0.9500
C21 H21A 0.9800
C21 H21B 0.9800
C21 H21C 0.9800
C22 C23 1.388(6)
C22 C27 1.394(6)
C23 C24 1.388(6)
C23 H23 0.9500
C24 C25 1.401(6)
C24 H24 0.9500
C25 C26 1.387(6)
C26 C27 1.376(6)
C26 H26 0.9500
C27 H27 0.9500
C28 C29 1.377(6)
C28 C33 1.383(6)
C29 C30 1.397(7)
C29 H29 0.9500
C30 C31 1.384(7)
C30 H30 0.9500
C31 C32 1.383(7)
C32 C33 1.365(6)
C32 H32 0.9500
C33 H33 0.9500
C34 H34A 0.9800
C34 H34B 0.9800
C34 H34C 0.9800
C35 C40 1.391(6)
C35 C36 1.401(6)
C36 C37 1.391(6)
C36 H36 0.9500
C37 C38 1.397(6)
C37 H37 0.9500
C38 C39 1.397(6)
C39 C40 1.384(6)
C39 H39 0.9500
C40 H40 0.9500
C41 C42 1.412(6)
C41 C54 1.418(6)
C42 C43 1.436(6)
C42 C47 1.439(6)
C43 C44 1.359(6)
C43 H43 0.9500
C44 C45 1.409(7)
C44 H44 0.9500
C45 C46 1.358(7)
C45 H45 0.9500
C46 C47 1.429(6)
C46 H46 0.9500
C47 C48 1.409(6)
C48 C49 1.402(6)
C49 C50 1.437(6)
C49 C54 1.440(6)
C50 C51 1.343(6)
C50 H50 0.9500
C51 C52 1.422(6)
C51 H51 0.9500
C52 C53 1.355(6)
C52 H52 0.9500
C53 C54 1.426(6)
C53 H53 0.9500
C55 C60 1.375(6)
C55 C56 1.393(6)
C56 C57 1.388(6)
C56 H56 0.9500
C57 C58 1.374(7)
C57 H57 0.9500
C58 C59 1.376(7)
C59 C60 1.386(7)
C59 H59 0.9500
C60 H60 0.9500
C61 H61A 0.9800
C61 H61B 0.9800
C61 H61C 0.9800
C62 C63 1.356(7)
C62 C67 1.387(6)
C63 C64 1.392(7)
C63 H63 0.9500
C64 C65 1.355(8)
C64 H64 0.9500
C65 C66 1.381(7)
C66 C67 1.387(7)
C66 H66 0.9500
C67 H67 0.9500
C68 H68A 0.9800
C68 H68B 0.9800
C68 H68C 0.9800
C69 C74 1.384(6)
C69 C70 1.390(6)
C70 C71 1.366(6)
C70 H70 0.9500
C71 C72 1.403(6)
C71 H71 0.9500
C72 C73 1.382(6)
C73 C74 1.388(6)
C73 H73 0.9500
C74 H74 0.9500
C75 C76 1.405(6)
C75 C88 1.409(6)
C76 C77 1.428(6)
C76 C81 1.443(6)
C77 C78 1.354(6)
C77 H77 0.9500
C78 C79 1.419(6)
C78 H78 0.9500
C79 C80 1.367(6)
C79 H79 0.9500
C80 C81 1.427(6)
C80 H80 0.9500
C81 C82 1.404(6)
C82 C83 1.404(6)
C83 C84 1.425(6)
C83 C88 1.432(6)
C84 C85 1.347(7)
C84 H84 0.9500
C85 C86 1.404(7)
C85 H85 0.9500
C86 C87 1.366(7)
C86 H86 0.9500
C87 C88 1.425(6)
C87 H87 0.9500
C89 C94 1.376(6)
C89 C90 1.399(6)
C90 C91 1.376(6)
C90 H90 0.9500
C91 C92 1.393(6)
C91 H91 0.9500
C92 C93 1.368(6)
C93 C94 1.400(6)
C93 H93 0.9500
C94 H94 0.9500
C95 H95A 0.9800
C95 H95B 0.9800
C95 H95C 0.9800
C96 C101 1.386(6)
C96 C97 1.400(6)
C97 C98 1.378(6)
C97 H97 0.9500
C98 C99 1.384(7)
C98 H98 0.9500
C99 C100 1.380(6)
C100 C101 1.394(6)
C100 H100 0.9500
C101 H101 0.9500
C102 H10A 0.9800
C102 H10B 0.9800
C102 H10C 0.9800
C207 C208 1.499(9)
C207 C212 1.515(8)
C207 H20A 0.9900
C207 H20B 0.9900
C208 C209 1.507(9)
C208 H20C 0.9900
C208 H20D 0.9900
C209 C210 1.507(8)
C209 H20E 0.9900
C209 H20F 0.9900
C210 C211 1.507(8)
C210 H21D 0.9900
C210 H21E 0.9900
C211 C212 1.526(8)
C211 H21F 0.9900
C211 H21G 0.9900
C212 H21H 0.9900
C212 H21I 0.9900
C201 C206 1.505(16)
C201 C202 1.518(12)
C201 H20G 0.9900
C201 H20H 0.9900
C202 C203 1.512(15)
C202 H20I 0.9900
C202 H20J 0.9900
C203 C204 1.493(15)
C203 H20K 0.9900
C203 H20L 0.9900
C204 C205 1.528(14)
C204 H20M 0.9900
C204 H20N 0.9900
C205 C206 1.544(15)
C205 H20O 0.9900
C205 H20P 0.9900
C206 H20Q 0.9900
C206 H20R 0.9900
C243 C248 1.506(17)
C243 C244 1.520(14)
C243 H24A 0.9900
C243 H24B 0.9900
C244 C245 1.514(17)
C244 H24C 0.9900
C244 H24D 0.9900
C245 C246 1.495(16)
C245 H24E 0.9900
C245 H24F 0.9900
C246 C247 1.529(16)
C246 H24G 0.9900
C246 H24H 0.9900
C247 C248 1.544(18)
C247 H24I 0.9900
C247 H24J 0.9900
C248 H24K 0.9900
C248 H24L 0.9900
C213 C214 1.502(10)
C213 C218 1.512(10)
C213 H21J 0.9900
C213 H21K 0.9900
C214 C215 1.489(12)
C214 H21L 0.9900
C214 H21M 0.9900
C215 C216 1.556(15)
C215 H21N 0.9900
C215 H21O 0.9900
C216 C217 1.501(11)
C216 H21P 0.9900
C216 H21Q 0.9900
C217 C218 1.508(10)
C217 H21R 0.9900
C217 H21S 0.9900
C218 H21T 0.9900
C218 H21U 0.9900
C225 C230 1.28(2)
C225 C226 1.35(2)
C225 H22A 0.9900
C225 H22B 0.9900
C226 C227 1.47(2)
C226 H22C 0.9900
C226 H22D 0.9900
C227 C228 1.58(2)
C227 H22E 0.9900
C227 H22F 0.9900
C228 C229 1.36(2)
C228 H22G 0.9900
C228 H22H 0.9900
C229 C230 1.88(3)
C229 H22I 0.9900
C229 H22J 0.9900
C230 H23A 0.9900
C230 H23B 0.9900
C237 C242 1.27(2)
C237 C238 1.35(3)
C237 H23C 0.9900
C237 H23D 0.9900
C238 C239 1.49(3)
C238 H23E 0.9900
C238 H23F 0.9900
C239 C240 1.58(3)
C239 H23G 0.9900
C239 H23H 0.9900
C240 C241 1.35(2)
C240 H24M 0.9900
C240 H24N 0.9900
C241 C242 1.88(3)
C241 H24O 0.9900
C241 H24P 0.9900
C242 H24Q 0.9900
C242 H24R 0.9900
C219 C224 1.333(13)
C219 C220 1.613(16)
C219 H21V 0.9900
C219 H21W 0.9900
C220 C221 1.598(15)
C220 H22K 0.9900
C220 H22L 0.9900
C221 C222 1.305(16)
C221 H22M 0.9900
C221 H22N 0.9900
C222 C223 1.508(17)
C222 H22O 0.9900
C222 H22P 0.9900
C223 C224 1.531(16)
C223 H22Q 0.9900
C223 H22R 0.9900
C224 H22S 0.9900
C224 H22T 0.9900
C231 C236 1.317(15)
C231 C232 1.599(17)
C231 H23I 0.9900
C231 H23J 0.9900
C232 C233 1.586(16)
C232 H23K 0.9900
C232 H23L 0.9900
C233 C234 1.283(18)
C233 H23M 0.9900
C233 H23N 0.9900
C234 C235 1.499(18)
C234 H23O 0.9900
C234 H23P 0.9900
C235 C236 1.521(16)
C235 H23Q 0.9900
C235 H23R 0.9900
C236 H23S 0.9900
C236 H23T 0.9900

loop_
_geom_torsion_atom_site_label_1
_geom_torsion_atom_site_label_2
_geom_torsion_atom_site_label_3
_geom_torsion_atom_site_label_4
_geom_torsion
C22 N1 C1 C2 94.1(5)
C15 N1 C1 C2 -70.0(5)
C22 N1 C1 C14 -86.3(5)
C15 N1 C1 C14 109.6(5)
C14 C1 C2 C3 177.0(4)
N1 C1 C2 C3 -3.4(6)
C14 C1 C2 C7 -1.0(6)
N1 C1 C2 C7 178.6(4)
C1 C2 C3 C4 -178.5(4)
C7 C2 C3 C4 -0.5(7)
C2 C3 C4 C5 -0.8(7)
C3 C4 C5 C6 1.2(8)
C4 C5 C6 C7 -0.3(7)
C1 C2 C7 C8 1.6(6)
C3 C2 C7 C8 -176.4(4)
C1 C2 C7 C6 179.4(4)
C3 C2 C7 C6 1.4(6)
C5 C6 C7 C8 176.7(4)
C5 C6 C7 C2 -1.0(6)
C2 C7 C8 C9 -0.8(6)
C6 C7 C8 C9 -178.4(4)
C2 C7 C8 N2 178.8(4)
C6 C7 C8 N2 1.1(6)
C35 N2 C8 C7 -101.9(5)
C28 N2 C8 C7 73.2(5)
C35 N2 C8 C9 77.6(5)
C28 N2 C8 C9 -107.2(5)
C7 C8 C9 C10 -178.1(4)
N2 C8 C9 C10 2.4(7)
C7 C8 C9 C14 -0.7(6)
N2 C8 C9 C14 179.7(4)
C8 C9 C10 C11 177.0(5)
C14 C9 C10 C11 -0.4(7)
C9 C10 C11 C12 0.7(8)
C10 C11 C12 C13 -0.7(9)
C11 C12 C13 C14 0.4(8)
C2 C1 C14 C9 -0.5(6)
N1 C1 C14 C9 179.9(4)
C2 C1 C14 C13 178.1(4)
N1 C1 C14 C13 -1.5(6)
C8 C9 C14 C1 1.4(6)
C10 C9 C14 C1 178.8(4)
C8 C9 C14 C13 -177.3(4)
C10 C9 C14 C13 0.1(6)
C12 C13 C14 C1 -178.8(5)
C12 C13 C14 C9 -0.1(7)
C22 N1 C15 C16 -16.4(6)
C1 N1 C15 C16 147.2(4)
C22 N1 C15 C20 164.9(4)
C1 N1 C15 C20 -31.5(6)
C20 C15 C16 C17 -1.7(7)
N1 C15 C16 C17 179.5(4)
C15 C16 C17 C18 1.4(7)
C16 C17 C18 C19 -0.1(7)
C16 C17 C18 O1 179.1(4)
C21 O1 C18 C19 -178.8(5)
C21 O1 C18 C17 1.9(7)
C17 C18 C19 C20 -0.7(8)
O1 C18 C19 C20 -180.0(4)
C18 C19 C20 C15 0.3(8)
C16 C15 C20 C19 0.9(7)
N1 C15 C20 C19 179.7(4)
C1 N1 C22 C23 -30.8(6)
C15 N1 C22 C23 132.6(4)
C1 N1 C22 C27 148.0(4)
C15 N1 C22 C27 -48.6(6)
C27 C22 C23 C24 3.6(7)
N1 C22 C23 C24 -177.6(4)
C22 C23 C24 C25 0.0(7)
C23 C24 C25 C26 -3.5(7)
C23 C24 C25 N6 179.0(4)
C96 N6 C25 C26 34.6(7)
C82 N6 C25 C26 -141.4(4)
C96 N6 C25 C24 -148.0(4)
C82 N6 C25 C24 36.1(6)
C24 C25 C26 C27 3.5(7)
N6 C25 C26 C27 -179.0(4)
C25 C26 C27 C22 0.1(7)
C23 C22 C27 C26 -3.6(7)
N1 C22 C27 C26 177.6(4)
C35 N2 C28 C29 -140.0(5)
C8 N2 C28 C29 44.9(6)
C35 N2 C28 C33 42.3(6)
C8 N2 C28 C33 -132.7(5)
C33 C28 C29 C30 0.5(8)
N2 C28 C29 C30 -177.3(5)
C28 C29 C30 C31 -1.0(8)
C34 O2 C31 C32 -176.2(5)
C34 O2 C31 C30 5.0(7)
C29 C30 C31 O2 179.9(5)
C29 C30 C31 C32 1.1(8)
O2 C31 C32 C33 -179.6(5)
C30 C31 C32 C33 -0.8(8)
C31 C32 C33 C28 0.3(8)
C29 C28 C33 C32 -0.1(8)
N2 C28 C33 C32 177.6(4)
C28 N2 C35 C40 -152.9(4)
C8 N2 C35 C40 22.2(6)
C28 N2 C35 C36 26.6(6)
C8 N2 C35 C36 -158.3(4)
C40 C35 C36 C37 3.8(7)
N2 C35 C36 C37 -175.8(4)
C35 C36 C37 C38 0.0(7)
C36 C37 C38 C39 -3.4(7)
C36 C37 C38 N3 175.6(4)
C41 N3 C38 C39 -28.5(6)
C55 N3 C38 C39 145.9(4)
C41 N3 C38 C37 152.4(4)
C55 N3 C38 C37 -33.1(6)
C37 C38 C39 C40 3.0(7)
N3 C38 C39 C40 -176.0(4)
C38 C39 C40 C35 0.8(7)
C36 C35 C40 C39 -4.2(7)
N2 C35 C40 C39 175.3(4)
C38 N3 C41 C42 112.1(5)
C55 N3 C41 C42 -62.5(6)
C38 N3 C41 C54 -69.1(5)
C55 N3 C41 C54 116.3(5)
C54 C41 C42 C43 179.5(4)
N3 C41 C42 C43 -1.7(7)
C54 C41 C42 C47 1.1(6)
N3 C41 C42 C47 179.9(4)
C41 C42 C43 C44 177.8(4)
C47 C42 C43 C44 -3.8(7)
C42 C43 C44 C45 0.6(7)
C43 C44 C45 C46 2.4(8)
C44 C45 C46 C47 -1.9(8)
C45 C46 C47 C48 178.0(5)
C45 C46 C47 C42 -1.4(7)
C41 C42 C47 C48 3.2(6)
C43 C42 C47 C48 -175.3(4)
C41 C42 C47 C46 -177.4(4)
C43 C42 C47 C46 4.1(6)
C46 C47 C48 C49 176.8(4)
C42 C47 C48 C49 -3.8(6)
C46 C47 C48 N4 -3.3(6)
C42 C47 C48 N4 176.1(4)
C69 N4 C48 C49 84.0(5)
C62 N4 C48 C49 -97.4(5)
C69 N4 C48 C47 -95.9(5)
C62 N4 C48 C47 82.7(5)
C47 C48 C49 C50 -176.0(4)
N4 C48 C49 C50 4.1(6)
C47 C48 C49 C54 0.2(6)
N4 C48 C49 C54 -179.7(4)
C48 C49 C50 C51 174.5(4)
C54 C49 C50 C51 -1.8(7)
C49 C50 C51 C52 0.9(8)
C50 C51 C52 C53 0.3(8)
C51 C52 C53 C54 -0.7(8)
C42 C41 C54 C53 174.3(4)
N3 C41 C54 C53 -4.5(6)
C42 C41 C54 C49 -4.7(6)
N3 C41 C54 C49 176.5(4)
C52 C53 C54 C41 -179.1(5)
C52 C53 C54 C49 -0.1(7)
C48 C49 C54 C41 4.1(6)
C50 C49 C54 C41 -179.6(4)
C48 C49 C54 C53 -175.0(4)
C50 C49 C54 C53 1.3(6)
C38 N3 C55 C60 151.6(5)
C41 N3 C55 C60 -34.0(7)
C38 N3 C55 C56 -34.0(7)
C41 N3 C55 C56 140.5(5)
C60 C55 C56 C57 -0.5(8)
N3 C55 C56 C57 -175.1(5)
C55 C56 C57 C58 -0.7(8)
C56 C57 C58 C59 1.8(10)
C56 C57 C58 O3 -179.4(5)
C61 O3 C58 C57 177.0(7)
C61 O3 C58 C59 -4.3(11)
C57 C58 C59 C60 -1.7(10)
O3 C58 C59 C60 179.7(6)
C56 C55 C60 C59 0.6(9)
N3 C55 C60 C59 175.3(5)
C58 C59 C60 C55 0.5(10)
C69 N4 C62 C63 -139.0(5)
C48 N4 C62 C63 42.4(7)
C69 N4 C62 C67 40.8(6)
C48 N4 C62 C67 -137.8(5)
C67 C62 C63 C64 -1.2(8)
N4 C62 C63 C64 178.7(5)
C62 C63 C64 C65 -1.6(10)
C63 C64 C65 C66 3.4(10)
C63 C64 C65 O4 -177.6(6)
C68 O4 C65 C64 -175.5(6)
C68 O4 C65 C66 3.5(8)
C64 C65 C66 C67 -2.5(8)
O4 C65 C66 C67 178.6(5)
C65 C66 C67 C62 -0.3(8)
C63 C62 C67 C66 2.1(7)
N4 C62 C67 C66 -177.8(4)
C62 N4 C69 C74 -150.3(4)
C48 N4 C69 C74 28.3(6)
C62 N4 C69 C70 30.5(6)
C48 N4 C69 C70 -150.9(4)
C74 C69 C70 C71 4.6(7)
N4 C69 C70 C71 -176.1(4)
C69 C70 C71 C72 -0.8(8)
C70 C71 C72 C73 -3.7(7)
C70 C71 C72 N5 176.1(4)
C89 N5 C72 C73 155.4(4)
C75 N5 C72 C73 -43.9(6)
C89 N5 C72 C71 -24.3(6)
C75 N5 C72 C71 136.4(4)
C71 C72 C73 C74 4.4(7)
N5 C72 C73 C74 -175.4(4)
C70 C69 C74 C73 -4.0(7)
N4 C69 C74 C73 176.8(4)
C72 C73 C74 C69 -0.6(7)
C89 N5 C75 C76 -89.1(5)
C72 N5 C75 C76 109.7(4)
C89 N5 C75 C88 87.9(5)
C72 N5 C75 C88 -73.3(5)
C88 C75 C76 C77 -174.9(4)
N5 C75 C76 C77 2.1(6)
C88 C75 C76 C81 3.1(6)
N5 C75 C76 C81 180.0(4)
C75 C76 C77 C78 179.6(4)
C81 C76 C77 C78 1.7(6)
C76 C77 C78 C79 0.7(7)
C77 C78 C79 C80 -1.7(7)
C78 C79 C80 C81 0.1(6)
C79 C80 C81 C82 -177.6(4)
C79 C80 C81 C76 2.3(6)
C75 C76 C81 C82 -1.3(6)
C77 C76 C81 C82 176.7(4)
C75 C76 C81 C80 178.8(4)
C77 C76 C81 C80 -3.2(6)
C80 C81 C82 C83 178.1(4)
C76 C81 C82 C83 -1.8(6)
C80 C81 C82 N6 2.6(6)
C76 C81 C82 N6 -177.3(4)
C25 N6 C82 C81 -104.1(5)
C96 N6 C82 C81 79.8(5)
C25 N6 C82 C83 80.2(5)
C96 N6 C82 C83 -95.9(5)
C81 C82 C83 C84 -173.3(4)
N6 C82 C83 C84 2.4(6)
C81 C82 C83 C88 3.1(6)
N6 C82 C83 C88 178.7(4)
C82 C83 C84 C85 173.2(4)
C88 C83 C84 C85 -3.2(6)
C83 C84 C85 C86 2.5(7)
C84 C85 C86 C87 0.6(8)
C85 C86 C87 C88 -2.8(7)
C76 C75 C88 C87 172.3(4)
N5 C75 C88 C87 -4.7(6)
C76 C75 C88 C83 -1.8(6)
N5 C75 C88 C83 -178.7(4)
C86 C87 C88 C75 -172.1(4)
C86 C87 C88 C83 2.0(6)
C82 C83 C88 C75 -1.3(6)
C84 C83 C88 C75 175.1(4)
C82 C83 C88 C87 -175.5(4)
C84 C83 C88 C87 0.9(6)
C75 N5 C89 C94 -20.4(6)
C72 N5 C89 C94 139.9(4)
C75 N5 C89 C90 159.6(4)
C72 N5 C89 C90 -40.0(6)
C94 C89 C90 C91 -3.3(7)
N5 C89 C90 C91 176.7(4)
C89 C90 C91 C92 2.9(7)
C95 O5 C92 C93 -5.6(7)
C95 O5 C92 C91 172.8(4)
C90 C91 C92 C93 -0.1(7)
C90 C91 C92 O5 -178.5(4)
O5 C92 C93 C94 176.0(4)
C91 C92 C93 C94 -2.3(7)
C90 C89 C94 C93 0.8(7)
N5 C89 C94 C93 -179.1(4)
C92 C93 C94 C89 2.0(7)
C25 N6 C96 C101 28.4(7)
C82 N6 C96 C101 -155.7(4)
C25 N6 C96 C97 -153.4(4)
C82 N6 C96 C97 22.6(6)
C101 C96 C97 C98 -1.9(7)
N6 C96 C97 C98 179.9(4)
C96 C97 C98 C99 0.0(7)
C102 O6 C99 C100 8.3(8)
C102 O6 C99 C98 -171.7(5)
C97 C98 C99 O6 -179.0(4)
C97 C98 C99 C100 1.1(8)
O6 C99 C100 C101 179.7(5)
C98 C99 C100 C101 -0.3(7)
C97 C96 C101 C100 2.6(7)
N6 C96 C101 C100 -179.2(4)
C99 C100 C101 C96 -1.5(7)
C212 C207 C208 C209 -55.1(8)
C207 C208 C209 C210 56.5(7)
C208 C209 C210 C211 -56.8(7)
C209 C210 C211 C212 56.2(7)
C208 C207 C212 C211 53.8(7)
C210 C211 C212 C207 -54.5(7)
C206 C201 C202 C203 -54.6(19)
C201 C202 C203 C204 53.3(16)
C202 C203 C204 C205 -52.5(15)
C203 C204 C205 C206 53.5(18)
C202 C201 C206 C205 57(2)
C204 C205 C206 C201 -57(2)
C248 C243 C244 C245 55(3)
C243 C244 C245 C246 -53(3)
C244 C245 C246 C247 53(3)
C245 C246 C247 C248 -54(3)
C244 C243 C248 C247 -58(4)
C246 C247 C248 C243 58(4)
C218 C213 C214 C215 56.7(11)
C213 C214 C215 C216 -53.8(11)
C214 C215 C216 C217 53.3(12)
C215 C216 C217 C218 -53.3(13)
C216 C217 C218 C213 54.1(12)
C214 C213 C218 C217 -56.1(11)
C230 C225 C226 C227 -46(5)
C225 C226 C227 C228 39(3)
C226 C227 C228 C229 -48(3)
C227 C228 C229 C230 41(3)
C226 C225 C230 C229 42(4)
C228 C229 C230 C225 -35(3)
C242 C237 C238 C239 -54(5)
C237 C238 C239 C240 49(3)
C238 C239 C240 C241 -49(4)
C239 C240 C241 C242 30(5)
C238 C237 C242 C241 37(7)
C240 C241 C242 C237 -19(6)
C224 C219 C220 C221 -50.4(18)
C219 C220 C221 C222 51.5(18)
C220 C221 C222 C223 -52.1(18)
C221 C222 C223 C224 47(2)
C220 C219 C224 C223 48.0(18)
C222 C223 C224 C219 -44(2)
C236 C231 C232 C233 26(5)
C231 C232 C233 C234 -37(4)
C232 C233 C234 C235 46(3)
C233 C234 C235 C236 -40(4)
C232 C231 C236 C235 -23(5)
C234 C235 C236 C231 28(4)
